data_4084835
loop_
_publ_author_name
'Baranov\'a, Zuzana'
'Amini, Hashem'
'Bhuvanesh, Nattamai'
'Gladysz, John A.'

_publ_section_title
;
 Rotaxanes Derived from Dimetallic Polyynediyl Complexes: Extended Axles
 and Expanded Macrocycles
;
_journal_issue 23
_journal_name_full Organometallics
_journal_page_first 6746
_journal_paper_doi 10.1021/om501026u
_journal_volume 33
_journal_year 2014
_chemical_formula_moiety 'C108 H84 F10 P4 Pt2, C46 H44 N2 O4, 2(C6 H6)'
_chemical_formula_sum 'C166 H140 F10 N2 O4 P4 Pt2'
_chemical_formula_weight 2930.85
_chemical_name_systematic
;
 ?
;
_space_group_crystal_system triclinic
_space_group_IT_number 2
_space_group_name_Hall '-P 1'
_space_group_name_H-M_alt 'P -1'
_symmetry_space_group_name_Hall '-P 1'
_symmetry_space_group_name_H-M 'P -1'
_atom_sites_solution_hydrogens geom
_audit_creation_date 2013-10-04
_audit_creation_method
;
Olex2 1.2-beta
(compiled 2013.09.17 svn.r2790 for OlexSys, GUI svn.r4601)
;
_cell_angle_alpha 99.477(7)
_cell_angle_beta 104.268(7)
_cell_angle_gamma 90.432(7)
_cell_formula_units_Z 2
_cell_length_a 13.214(9)
_cell_length_b 21.955(16)
_cell_length_c 24.747(18)
_cell_measurement_reflns_used 9992
_cell_measurement_temperature 110(2)
_cell_measurement_theta_max 22.666
_cell_measurement_theta_min 2.325
_cell_volume 6854(8)
_computing_data_reduction 'SAINT v8.27A (Bruker, 2012)'
_computing_molecular_graphics
;
O. V. Dolomanov, L. J. Bourhis, R. J. Gildea, J. A. K. Howard and H. Puschmann,
OLEX2: a complete structure solution, refinement and analysis program.
J. Appl. Cryst. (2009). 42, 339-341.
;
_computing_publication_material
;
O. V. Dolomanov, L. J. Bourhis, R. J. Gildea, J. A. K. Howard and H. Puschmann,
OLEX2: a complete structure solution, refinement and analysis program.
J. Appl. Cryst. (2009). 42, 339-341.
;
_computing_structure_refinement
;
SHELX, G.M. Sheldrick, Acta Cryst.
(2008). A64, 112-122
;
_computing_structure_solution APEX-II
_diffrn_ambient_temperature 110.15
_diffrn_measured_fraction_theta_full 0.714
_diffrn_measured_fraction_theta_max 0.986
_diffrn_measurement_device_type 'Bruker APEX-II CCD'
_diffrn_measurement_method '\f and \w scans'
_diffrn_radiation_monochromator graphite
_diffrn_radiation_type MoK\a
_diffrn_radiation_wavelength 0.71073
_diffrn_reflns_av_R_equivalents 0.0662
_diffrn_reflns_av_unetI/netI 0.0997
_diffrn_reflns_Laue_measured_fraction_full 0.714
_diffrn_reflns_Laue_measured_fraction_max 0.986
_diffrn_reflns_limit_h_max 14
_diffrn_reflns_limit_h_min -14
_diffrn_reflns_limit_k_max 23
_diffrn_reflns_limit_k_min -23
_diffrn_reflns_limit_l_max 26
_diffrn_reflns_limit_l_min -26
_diffrn_reflns_number 39715
_diffrn_reflns_point_group_measured_fraction_full 0.714
_diffrn_reflns_point_group_measured_fraction_max 0.986
_diffrn_reflns_theta_full 25.242
_diffrn_reflns_theta_max 22.500
_diffrn_reflns_theta_min 1.592
_diffrn_standards_number 0
_exptl_absorpt_coefficient_mu 2.157
_exptl_absorpt_correction_T_max 0.7448
_exptl_absorpt_correction_T_min 0.4425
_exptl_absorpt_correction_type multi-scan
_exptl_absorpt_process_details
;
SADABS-2012/1 (Bruker,2012) was used for absorption correction.
wR2(int) was 0.0980 before and 0.0627 after correction.
The Ratio of minimum to maximum transmission is 0.5941.
The \l/2 correction factor is 0.0015.
;
_exptl_crystal_colour yellow
_exptl_crystal_density_diffrn 1.420
_exptl_crystal_F_000 2976
_exptl_crystal_size_max 0.41
_exptl_crystal_size_mid 0.33
_exptl_crystal_size_min 0.01
_refine_diff_density_max 1.943
_refine_diff_density_min -1.917
_refine_diff_density_rms 0.119
_refine_ls_extinction_method none
_refine_ls_goodness_of_fit_ref 1.022
_refine_ls_hydrogen_treatment constr
_refine_ls_matrix_type full
_refine_ls_number_parameters 1681
_refine_ls_number_reflns 17699
_refine_ls_number_restraints 18
_refine_ls_restrained_S_all 1.022
_refine_ls_R_factor_all 0.0908
_refine_ls_R_factor_gt 0.0476
_refine_ls_shift/su_max 0.002
_refine_ls_shift/su_mean 0.000
_refine_ls_structure_factor_coef Fsqd
_refine_ls_weighting_details 'w=1/[\s^2^(Fo^2^)+(0.0407P)^2^+10.0917P] where P=(Fo^2^+2Fc^2^)/3'
_refine_ls_weighting_scheme calc
_refine_ls_wR_factor_gt 0.1018
_refine_ls_wR_factor_ref 0.1242
_reflns_Friedel_coverage 0.000
_reflns_number_gt 11770
_reflns_number_total 17699
_reflns_threshold_expression 'I > 2\s(I)'
_cod_data_source_file om501026u_si_005.cif
_cod_data_source_block rotxr
_cod_depositor_comments 'Adding full bibliography for 4084834--4084835.cif.'
_cod_database_code 4084835
_shelxl_version_number 2013-4
_shelx_space_group_comment
;
The symmetry employed for this shelxl refinement is uniquely defined
by the following loop, which should always be used as a source of
symmetry information in preference to the above space-group names.
They are only intended as comments.
;
_shelx_estimated_absorpt_t_max 0.979
_shelx_estimated_absorpt_t_min 0.472
_olex2_refinement_description
;
1. Fixed Uiso
 At 1.2 times of:
  All C(H) groups, All C(H,H) groups
 At 1.5 times of:
  All C(H,H,H) groups
2. Uiso/Uaniso restraints and constraints
C12 \\sim Pt2 \\sim C19: within 1.7A with sigma of 0.01 and sigma for terminal
atoms of 0.02
Uanis(C20) = Uanis(C19) = Uanis(C24)
Uanis(C12) = Uanis(C11) = Uanis(Pt2)
3. Rigid body (RIGU) restrains
 Pt1, C13, C18, C14
 with sigma for 1-2 distances of 0.004 and sigma for 1-3 distances of 0.004
4.a Secondary CH2 refined with riding coordinates:
 C19M(H19A,H19B), C20M(H20A,H20B), C21M(H21A,H21B), C22M(H22A,H22B), C23M(H23A,
 H23B), C24M(H24A,H24B), C35M(H35A,H35B), C36M(H36A,H36B), C37M(H37A,H37B),
 C38M(H38D,H38E), C39M(H39A,H39B), C40M(H40A,H40B)
4.b Aromatic/amide H refined with riding coordinates:
 C26(H26), C27(H27), C29(H29), C30(H30), C33(H33), C34(H34), C36(H36),
 C37(H37), C40(H40), C41(H41), C43(H43), C44(H44), C47(H47), C48(H48), C50(H50),
  C51(H51), C54(H54), C55(H55), C57(H57), C58(H58), C61(H61), C62(H62),
 C64(H64), C65(H65), C68(H68), C69(H69), C71(H71), C72(H72), C75(H75), C76(H76),
  C78(H78), C79(H79), C82(H82), C83(H83), C85(H85), C86(H86), C89(H89),
 C90(H90), C92(H92), C93(H93), C96(H96), C97(H97), C99(H99), C100(H100),
 C103(H103), C104(H104), C106(H106), C107(H107), C2M(H2M), C3M(H3M), C6M(H6M),
 C7M(H7M), C10M(H10M), C11M(H11M), C14M(H14M), C15M(H15M), C17M(H17M),
 C18M(H18M), C26M(H26M), C27M(H27M), C30M(H30M), C31M(H31M), C32M(H32M),
 C34M(H34M), C42M(H42M), C43M(H43M), C45M(H45M), C46M(H46M), C1S(H1S), C2S(H2S),
  C3S(H3S), C4S(H4S), C5S(H5S), C6S(H6S), C20S(H20S), C21S(H21S), C22S(H22S),
 C23S(H23S), C24S(H24S), C25S(H25S)
4.c Idealised Me refined as rotating group:
 C31(H31A,H31B,H31C), C38(H38A,H38B,H38C), C45(H45A,H45B,H45C), C52(H52A,H52B,
 H52C), C59(H59A,H59B,H59C), C66(H66A,H66B,H66C), C73(H73A,H73B,H73C), C80(H80A,
 H80B,H80C), C87(H87A,H87B,H87C), C94(H94A,H94B,H94C), C101(H10A,H10B,H10C),
 C108(H10D,H10E,H10F)
;

loop_
_space_group_symop_operation_xyz
'x, y, z'
'-x, -y, -z'

loop_
_atom_site_label
_atom_site_type_symbol
_atom_site_fract_x
_atom_site_fract_y
_atom_site_fract_z
_atom_site_U_iso_or_equiv
_atom_site_adp_type
_atom_site_occupancy
_atom_site_site_symmetry_order
_atom_site_calc_flag
_atom_site_refinement_flags_posn
_atom_site_refinement_flags_adp
Pt1 Pt 1.02962(2) 1.28895(2) 0.35293(2) 0.03134(12) Uani 1 1 d . U
Pt2 Pt 0.03497(2) 0.68379(2) 0.18877(2) 0.03173(12) Uani 1 1 d . .
P1 P 0.97919(16) 1.30005(11) 0.43615(9) 0.0293(6) Uani 1 1 d . .
P2 P 1.07284(16) 1.28104(11) 0.26742(9) 0.0293(6) Uani 1 1 d . .
P3 P -0.00029(16) 0.68219(11) 0.27486(9) 0.0294(6) Uani 1 1 d . .
P4 P 0.08678(16) 0.68500(11) 0.10707(9) 0.0305(6) Uani 1 1 d . .
F1 F 1.2643(3) 1.2885(2) 0.42424(19) 0.0435(13) Uani 1 1 d . .
F2 F 1.4103(4) 1.3779(2) 0.4745(2) 0.0538(14) Uani 1 1 d . .
F3 F 1.3749(4) 1.4965(2) 0.4618(2) 0.0559(15) Uani 1 1 d . .
F4 F 1.1829(4) 1.5254(2) 0.4049(2) 0.0528(14) Uani 1 1 d . .
F5 F 1.0320(3) 1.4369(2) 0.36049(19) 0.0459(13) Uani 1 1 d . .
F6 F -0.1964(3) 0.6859(2) 0.1099(2) 0.0448(13) Uani 1 1 d . .
F7 F -0.3438(4) 0.5976(3) 0.0595(2) 0.0658(17) Uani 1 1 d . .
F8 F -0.3127(4) 0.4787(3) 0.0729(2) 0.0689(17) Uani 1 1 d . .
F9 F -0.1241(5) 0.4495(3) 0.1328(3) 0.0748(18) Uani 1 1 d . .
F10 F 0.0288(4) 0.5368(2) 0.1807(2) 0.0555(15) Uani 1 1 d . .
C1 C 0.9248(7) 1.2209(4) 0.3244(4) 0.040(2) Uani 1 1 d . .
C2 C 0.8590(7) 1.1765(4) 0.3144(3) 0.032(2) Uani 1 1 d . .
C3 C 0.7870(7) 1.1287(4) 0.3077(4) 0.037(2) Uani 1 1 d . .
C4 C 0.7243(7) 1.0874(4) 0.3031(4) 0.041(2) Uani 1 1 d . .
C5 C 0.6519(7) 1.0419(4) 0.2971(4) 0.044(2) Uani 1 1 d . .
C6 C 0.5854(7) 1.0009(5) 0.2916(4) 0.049(3) Uani 1 1 d . .
C7 C 0.5098(7) 0.9566(5) 0.2850(4) 0.051(3) Uani 1 1 d . .
C8 C 0.4399(7) 0.9184(5) 0.2779(4) 0.050(3) Uani 1 1 d . .
C9 C 0.3606(7) 0.8751(5) 0.2684(4) 0.046(3) Uani 1 1 d . .
C10 C 0.2912(7) 0.8342(5) 0.2575(4) 0.041(2) Uani 1 1 d . .
C11 C 0.2133(6) 0.7894(4) 0.2429(3) 0.03173(12) Uani 1 1 d . .
C12 C 0.1433(6) 0.7482(4) 0.2261(3) 0.03173(12) Uani 1 1 d . .
C13 C 1.1411(6) 1.3576(4) 0.3893(3) 0.0311(19) Uani 1 1 d . U
C14 C 1.2398(6) 1.3482(4) 0.4187(3) 0.0284(19) Uani 1 1 d . U
C15 C 1.3168(6) 1.3921(5) 0.4439(3) 0.036(2) Uani 1 1 d . .
C16 C 1.2982(7) 1.4524(5) 0.4388(4) 0.041(2) Uani 1 1 d . .
C17 C 1.2024(7) 1.4660(4) 0.4101(4) 0.035(2) Uani 1 1 d . .
C18 C 1.1267(6) 1.4202(4) 0.3867(3) 0.033(2) Uani 1 1 d . U
C19 C -0.0763(7) 0.6165(4) 0.1484(3) 0.0351(13) Uani 1 1 d . .
C20 C -0.1732(7) 0.6267(4) 0.1173(3) 0.0351(13) Uani 1 1 d . .
C21 C -0.2515(7) 0.5830(5) 0.0902(4) 0.044(3) Uani 1 1 d . .
C22 C -0.2354(8) 0.5233(5) 0.0963(4) 0.047(3) Uani 1 1 d . .
C23 C -0.1409(8) 0.5085(4) 0.1259(4) 0.048(3) Uani 1 1 d . .
C24 C -0.0631(7) 0.5533(4) 0.1513(3) 0.0351(13) Uani 1 1 d . .
C25 C 1.0734(6) 1.3426(4) 0.4979(3) 0.034(2) Uani 1 1 d . .
C26 C 1.1503(7) 1.3116(4) 0.5298(4) 0.036(2) Uani 1 1 d . .
H26 H 1.1479 1.2677 0.5225 0.043 Uiso 1 1 calc R U
C27 C 1.2300(7) 1.3429(5) 0.5718(4) 0.043(2) Uani 1 1 d . .
H27 H 1.2821 1.3205 0.5930 0.051 Uiso 1 1 calc R U
C28 C 1.2354(7) 1.4063(5) 0.5836(4) 0.039(2) Uani 1 1 d . .
C29 C 1.1574(7) 1.4382(5) 0.5533(4) 0.044(2) Uani 1 1 d . .
H29 H 1.1585 1.4820 0.5619 0.053 Uiso 1 1 calc R U
C30 C 1.0786(7) 1.4066(5) 0.5107(4) 0.042(2) Uani 1 1 d . .
H30 H 1.0264 1.4290 0.4896 0.050 Uiso 1 1 calc R U
C31 C 1.3255(7) 1.4393(5) 0.6287(4) 0.058(3) Uani 1 1 d . .
H31A H 1.3372 1.4192 0.6622 0.087 Uiso 1 1 calc R U
H31B H 1.3095 1.4825 0.6389 0.087 Uiso 1 1 calc R U
H31C H 1.3885 1.4376 0.6144 0.087 Uiso 1 1 calc R U
C32 C 0.8604(6) 1.3421(4) 0.4290(3) 0.033(2) Uani 1 1 d . .
C33 C 0.8213(7) 1.3653(4) 0.4746(4) 0.038(2) Uani 1 1 d . .
H33 H 0.8605 1.3626 0.5118 0.045 Uiso 1 1 calc R U
C34 C 0.7264(7) 1.3923(4) 0.4668(4) 0.043(2) Uani 1 1 d . .
H34 H 0.7006 1.4077 0.4988 0.051 Uiso 1 1 calc R U
C35 C 0.6675(7) 1.3974(4) 0.4131(4) 0.043(2) Uani 1 1 d . .
C36 C 0.7086(7) 1.3766(4) 0.3680(4) 0.048(3) Uani 1 1 d . .
H36 H 0.6707 1.3806 0.3308 0.058 Uiso 1 1 calc R U
C37 C 0.8038(6) 1.3500(4) 0.3759(3) 0.039(2) Uani 1 1 d . .
H37 H 0.8313 1.3367 0.3441 0.047 Uiso 1 1 calc R U
C38 C 0.5604(7) 1.4227(5) 0.4032(4) 0.056(3) Uani 1 1 d . .
H38A H 0.5090 1.3903 0.4033 0.084 Uiso 1 1 calc R U
H38B H 0.5428 1.4367 0.3665 0.084 Uiso 1 1 calc R U
H38C H 0.5595 1.4576 0.4333 0.084 Uiso 1 1 calc R U
C39 C 0.9519(6) 1.2276(4) 0.4565(3) 0.033(2) Uani 1 1 d . .
C40 C 0.8711(6) 1.2181(4) 0.4813(4) 0.042(2) Uani 1 1 d . .
H40 H 0.8244 1.2502 0.4856 0.050 Uiso 1 1 calc R U
C41 C 0.8564(7) 1.1645(4) 0.4999(4) 0.047(3) Uani 1 1 d . .
H41 H 0.8001 1.1595 0.5166 0.056 Uiso 1 1 calc R U
C42 C 0.9234(6) 1.1179(4) 0.4943(4) 0.042(2) Uani 1 1 d . .
C43 C 1.0059(7) 1.1268(4) 0.4705(4) 0.042(2) Uani 1 1 d . .
H43 H 1.0546 1.0955 0.4680 0.051 Uiso 1 1 calc R U
C44 C 1.0180(6) 1.1801(4) 0.4506(3) 0.037(2) Uani 1 1 d . .
H44 H 1.0726 1.1846 0.4326 0.044 Uiso 1 1 calc R U
C45 C 0.9071(8) 1.0594(5) 0.5165(5) 0.076(4) Uani 1 1 d . .
H45A H 0.8580 1.0665 0.5405 0.114 Uiso 1 1 calc R U
H45B H 0.9742 1.0479 0.5388 0.114 Uiso 1 1 calc R U
H45C H 0.8787 1.0260 0.4847 0.114 Uiso 1 1 calc R U
C46 C 0.9650(6) 1.2876(4) 0.2069(3) 0.033(2) Uani 1 1 d . .
C47 C 0.8608(6) 1.2783(4) 0.2085(4) 0.041(2) Uani 1 1 d . .
H47 H 0.8462 1.2653 0.2407 0.049 Uiso 1 1 calc R U
C48 C 0.7800(7) 1.2873(4) 0.1646(4) 0.045(2) Uani 1 1 d . .
H48 H 0.7101 1.2816 0.1671 0.054 Uiso 1 1 calc R U
C49 C 0.7986(7) 1.3048(4) 0.1164(4) 0.039(2) Uani 1 1 d . .
C50 C 0.8999(7) 1.3130(4) 0.1145(3) 0.039(2) Uani 1 1 d . .
H50 H 0.9140 1.3241 0.0815 0.047 Uiso 1 1 calc R U
C51 C 0.9825(7) 1.3058(4) 0.1590(3) 0.037(2) Uani 1 1 d . .
H51 H 1.0521 1.3133 0.1567 0.045 Uiso 1 1 calc R U
C52 C 0.7098(7) 1.3158(5) 0.0684(4) 0.052(3) Uani 1 1 d . .
H52A H 0.7088 1.2849 0.0348 0.078 Uiso 1 1 calc R U
H52B H 0.7191 1.3573 0.0601 0.078 Uiso 1 1 calc R U
H52C H 0.6436 1.3123 0.0791 0.078 Uiso 1 1 calc R U
C53 C 1.1346(6) 1.2100(4) 0.2515(3) 0.033(2) Uani 1 1 d . .
C54 C 1.1421(7) 1.1842(4) 0.1982(4) 0.047(3) Uani 1 1 d . .
H54 H 1.1024 1.1999 0.1664 0.056 Uiso 1 1 calc R U
C55 C 1.2050(7) 1.1366(5) 0.1900(4) 0.052(3) Uani 1 1 d . .
H55 H 1.2095 1.1204 0.1527 0.062 Uiso 1 1 calc R U
C56 C 1.2622(7) 1.1113(4) 0.2346(4) 0.048(3) Uani 1 1 d . .
C57 C 1.2523(7) 1.1352(4) 0.2880(4) 0.047(3) Uani 1 1 d . .
H57 H 1.2893 1.1177 0.3193 0.056 Uiso 1 1 calc R U
C58 C 1.1897(7) 1.1841(4) 0.2972(4) 0.046(3) Uani 1 1 d . .
H58 H 1.1844 1.2000 0.3345 0.055 Uiso 1 1 calc R U
C59 C 1.3315(8) 1.0588(5) 0.2261(4) 0.066(3) Uani 1 1 d . .
H59A H 1.2969 1.0202 0.2290 0.099 Uiso 1 1 calc R U
H59B H 1.3978 1.0664 0.2552 0.099 Uiso 1 1 calc R U
H59C H 1.3452 1.0554 0.1886 0.099 Uiso 1 1 calc R U
C60 C 1.1681(6) 1.3388(4) 0.2638(3) 0.034(2) Uani 1 1 d . .
C61 C 1.2709(7) 1.3259(4) 0.2660(3) 0.040(2) Uani 1 1 d . .
H61 H 1.2934 1.2852 0.2688 0.048 Uiso 1 1 calc R U
C62 C 1.3415(7) 1.3721(5) 0.2640(4) 0.045(3) Uani 1 1 d . .
H62 H 1.4115 1.3620 0.2646 0.054 Uiso 1 1 calc R U
C63 C 1.3140(7) 1.4312(4) 0.2613(3) 0.038(2) Uani 1 1 d . .
C64 C 1.2110(7) 1.4447(4) 0.2590(4) 0.044(2) Uani 1 1 d . .
H64 H 1.1896 1.4857 0.2570 0.052 Uiso 1 1 calc R U
C65 C 1.1392(7) 1.3992(5) 0.2596(4) 0.044(2) Uani 1 1 d . .
H65 H 1.0686 1.4090 0.2571 0.052 Uiso 1 1 calc R U
C66 C 1.3920(7) 1.4804(4) 0.2586(4) 0.052(3) Uani 1 1 d . .
H66A H 1.4363 1.4953 0.2967 0.078 Uiso 1 1 calc R U
H66B H 1.3546 1.5150 0.2438 0.078 Uiso 1 1 calc R U
H66C H 1.4356 1.4631 0.2336 0.078 Uiso 1 1 calc R U
C67 C 0.1219(6) 0.6742(4) 0.3253(4) 0.035(2) Uani 1 1 d . .
C68 C 0.1874(6) 0.6289(4) 0.3104(4) 0.042(2) Uani 1 1 d . .
H68 H 0.1650 0.6014 0.2753 0.051 Uiso 1 1 calc R U
C69 C 0.2848(6) 0.6228(4) 0.3457(4) 0.043(2) Uani 1 1 d . .
H69 H 0.3274 0.5903 0.3355 0.052 Uiso 1 1 calc R U
C70 C 0.3194(7) 0.6638(5) 0.3953(4) 0.047(3) Uani 1 1 d . .
C71 C 0.2558(8) 0.7093(6) 0.4092(4) 0.066(3) Uani 1 1 d . .
H71 H 0.2799 0.7381 0.4433 0.079 Uiso 1 1 calc R U
C72 C 0.1577(7) 0.7146(5) 0.3750(4) 0.055(3) Uani 1 1 d . .
H72 H 0.1149 0.7464 0.3861 0.066 Uiso 1 1 calc R U
C73 C 0.4259(7) 0.6571(5) 0.4340(4) 0.059(3) Uani 1 1 d . .
H73A H 0.4515 0.6165 0.4224 0.088 Uiso 1 1 calc R U
H73B H 0.4200 0.6610 0.4731 0.088 Uiso 1 1 calc R U
H73C H 0.4749 0.6896 0.4314 0.088 Uiso 1 1 calc R U
C74 C -0.0581(6) 0.7496(4) 0.3032(3) 0.032(2) Uani 1 1 d . .
C75 C -0.0624(7) 0.8019(4) 0.2787(4) 0.046(3) Uani 1 1 d . .
H75 H -0.0364 0.8017 0.2462 0.055 Uiso 1 1 calc R U
C76 C -0.1043(7) 0.8542(5) 0.3014(4) 0.053(3) Uani 1 1 d . .
H76 H -0.1047 0.8905 0.2851 0.064 Uiso 1 1 calc R U
C77 C -0.1453(7) 0.8547(5) 0.3472(4) 0.046(3) Uani 1 1 d . .
C78 C -0.1430(7) 0.8017(5) 0.3708(4) 0.050(3) Uani 1 1 d . .
H78 H -0.1712 0.8014 0.4025 0.060 Uiso 1 1 calc R U
C79 C -0.1004(6) 0.7497(4) 0.3486(4) 0.043(2) Uani 1 1 d . .
H79 H -0.1000 0.7133 0.3648 0.052 Uiso 1 1 calc R U
C80 C -0.1927(7) 0.9126(5) 0.3707(4) 0.062(3) Uani 1 1 d . .
H80A H -0.1549 0.9491 0.3659 0.093 Uiso 1 1 calc R U
H80B H -0.1874 0.9135 0.4110 0.093 Uiso 1 1 calc R U
H80C H -0.2664 0.9126 0.3504 0.093 Uiso 1 1 calc R U
C81 C -0.0870(6) 0.6179(4) 0.2748(3) 0.035(2) Uani 1 1 d . .
C82 C -0.0546(7) 0.5629(4) 0.2922(4) 0.043(2) Uani 1 1 d . .
H82 H 0.0155 0.5601 0.3131 0.051 Uiso 1 1 calc R U
C83 C -0.1233(7) 0.5120(5) 0.2796(4) 0.048(3) Uani 1 1 d . .
H83 H -0.0989 0.4746 0.2915 0.057 Uiso 1 1 calc R U
C84 C -0.2260(7) 0.5136(4) 0.2502(4) 0.042(2) Uani 1 1 d . .
C85 C -0.2583(7) 0.5688(4) 0.2362(4) 0.039(2) Uani 1 1 d . .
H85 H -0.3298 0.5722 0.2179 0.047 Uiso 1 1 calc R U
C86 C -0.1913(6) 0.6197(4) 0.2475(3) 0.037(2) Uani 1 1 d . .
H86 H -0.2171 0.6572 0.2363 0.044 Uiso 1 1 calc R U
C87 C -0.2972(7) 0.4558(4) 0.2325(4) 0.052(3) Uani 1 1 d . .
H87A H -0.3223 0.4472 0.1912 0.078 Uiso 1 1 calc R U
H87B H -0.3570 0.4618 0.2493 0.078 Uiso 1 1 calc R U
H87C H -0.2585 0.4208 0.2456 0.078 Uiso 1 1 calc R U
C88 C -0.0043(6) 0.6537(4) 0.0413(3) 0.034(2) Uani 1 1 d . .
C89 C -0.0294(6) 0.5907(4) 0.0260(4) 0.039(2) Uani 1 1 d . .
H89 H 0.0049 0.5636 0.0501 0.046 Uiso 1 1 calc R U
C90 C -0.1027(7) 0.5666(4) -0.0231(4) 0.041(2) Uani 1 1 d . .
H90 H -0.1188 0.5233 -0.0319 0.050 Uiso 1 1 calc R U
C91 C -0.1531(7) 0.6038(5) -0.0594(4) 0.046(3) Uani 1 1 d . .
C92 C -0.1295(7) 0.6667(5) -0.0447(4) 0.044(3) Uani 1 1 d . .
H92 H -0.1643 0.6935 -0.0690 0.053 Uiso 1 1 calc R U
C93 C -0.0554(7) 0.6920(4) 0.0053(4) 0.041(2) Uani 1 1 d . .
H93 H -0.0404 0.7354 0.0145 0.050 Uiso 1 1 calc R U
C94 C -0.2324(8) 0.5777(5) -0.1129(4) 0.073(3) Uani 1 1 d . .
H94A H -0.2037 0.5429 -0.1335 0.109 Uiso 1 1 calc R U
H94B H -0.2499 0.6098 -0.1365 0.109 Uiso 1 1 calc R U
H94C H -0.2956 0.5634 -0.1038 0.109 Uiso 1 1 calc R U
C95 C 0.2017(6) 0.6413(4) 0.1072(3) 0.034(2) Uani 1 1 d . .
C96 C 0.2266(7) 0.6145(4) 0.0584(4) 0.047(3) Uani 1 1 d . .
H96 H 0.1826 0.6193 0.0228 0.056 Uiso 1 1 calc R U
C97 C 0.3148(7) 0.5807(5) 0.0603(4) 0.052(3) Uani 1 1 d . .
H97 H 0.3299 0.5623 0.0258 0.062 Uiso 1 1 calc R U
C98 C 0.3799(7) 0.5730(4) 0.1098(4) 0.043(2) Uani 1 1 d . .
C99 C 0.3567(7) 0.6008(4) 0.1594(4) 0.043(2) Uani 1 1 d . .
H99 H 0.4022 0.5964 0.1947 0.051 Uiso 1 1 calc R U
C100 C 0.2698(6) 0.6343(4) 0.1588(4) 0.041(2) Uani 1 1 d . .
H100 H 0.2555 0.6529 0.1934 0.049 Uiso 1 1 calc R U
C101 C 0.4738(7) 0.5354(5) 0.1114(5) 0.069(3) Uani 1 1 d . .
H10A H 0.4663 0.5088 0.0745 0.103 Uiso 1 1 calc R U
H10B H 0.4804 0.5096 0.1408 0.103 Uiso 1 1 calc R U
H10C H 0.5365 0.5629 0.1198 0.103 Uiso 1 1 calc R U
C102 C 0.1237(6) 0.7611(4) 0.0996(3) 0.035(2) Uani 1 1 d . .
C103 C 0.2102(7) 0.7768(4) 0.0820(4) 0.043(2) Uani 1 1 d . .
H103 H 0.2547 0.7453 0.0725 0.051 Uiso 1 1 calc R U
C104 C 0.2338(7) 0.8360(5) 0.0777(4) 0.050(3) Uani 1 1 d . .
H104 H 0.2950 0.8447 0.0661 0.060 Uiso 1 1 calc R U
C105 C 0.1708(8) 0.8837(5) 0.0898(4) 0.048(3) Uani 1 1 d . .
C106 C 0.0835(7) 0.8689(4) 0.1074(4) 0.045(2) Uani 1 1 d . .
H106 H 0.0391 0.9006 0.1167 0.054 Uiso 1 1 calc R U
C107 C 0.0601(6) 0.8092(5) 0.1118(4) 0.042(2) Uani 1 1 d . .
H107 H -0.0009 0.8004 0.1235 0.050 Uiso 1 1 calc R U
C108 C 0.2005(8) 0.9482(4) 0.0855(4) 0.066(3) Uani 1 1 d . .
H10D H 0.2764 0.9556 0.0997 0.099 Uiso 1 1 calc R U
H10E H 0.1653 0.9776 0.1082 0.099 Uiso 1 1 calc R U
H10F H 0.1794 0.9538 0.0459 0.099 Uiso 1 1 calc R U
O1M O 0.5558(5) 0.8116(3) 0.1364(2) 0.0475(17) Uani 1 1 d . .
O2M O 0.5976(5) 0.7829(4) 0.4025(3) 0.060(2) Uani 1 1 d . .
O3M O 0.6085(5) 1.1139(4) 0.5044(3) 0.063(2) Uani 1 1 d . .
O4M O 0.5567(5) 1.2790(3) 0.2270(3) 0.0561(18) Uani 1 1 d . .
N1M N 0.3208(5) 1.1130(4) -0.0035(3) 0.042(2) Uani 1 1 d . .
N2M N 0.3460(5) 0.9889(4) -0.0307(3) 0.0404(19) Uani 1 1 d . .
C1M C 0.3146(7) 1.1732(5) 0.0101(4) 0.039(2) Uani 1 1 d . .
C2M C 0.2659(7) 1.2096(4) -0.0296(4) 0.043(2) Uani 1 1 d . .
H2M H 0.2602 1.2527 -0.0185 0.051 Uiso 1 1 calc R U
C3M C 0.2268(7) 1.1818(5) -0.0844(4) 0.045(3) Uani 1 1 d . .
H3M H 0.1936 1.2056 -0.1119 0.054 Uiso 1 1 calc R U
C4M C 0.2356(7) 1.1186(5) -0.1002(4) 0.045(2) Uani 1 1 d . .
C5M C 0.2840(7) 1.0860(5) -0.0571(4) 0.040(2) Uani 1 1 d . .
C6M C 0.2060(8) 1.0883(6) -0.1574(4) 0.060(3) Uani 1 1 d . .
H6M H 0.1718 1.1108 -0.1858 0.072 Uiso 1 1 calc R U
C7M C 0.2250(8) 1.0285(6) -0.1728(4) 0.063(3) Uani 1 1 d . .
H7M H 0.2055 1.0093 -0.2114 0.076 Uiso 1 1 calc R U
C8M C 0.2751(8) 0.9946(5) -0.1298(4) 0.054(3) Uani 1 1 d . .
C9M C 0.3013(6) 1.0210(5) -0.0718(4) 0.040(2) Uani 1 1 d . .
C10M C 0.3005(8) 0.9336(5) -0.1431(4) 0.059(3) Uani 1 1 d . .
H10M H 0.2849 0.9137 -0.1815 0.071 Uiso 1 1 calc R U
C11M C 0.3472(8) 0.9024(5) -0.1016(4) 0.053(3) Uani 1 1 d . .
H11M H 0.3658 0.8610 -0.1111 0.064 Uiso 1 1 calc R U
C12M C 0.3679(7) 0.9303(5) -0.0455(4) 0.043(2) Uani 1 1 d . .
C13M C 0.4172(7) 0.8991(5) 0.0018(4) 0.043(2) Uani 1 1 d . .
C14M C 0.4268(7) 0.8357(5) -0.0073(4) 0.045(3) Uani 1 1 d . .
H14M H 0.4012 0.8128 -0.0444 0.054 Uiso 1 1 calc R U
C15M C 0.4729(7) 0.8048(4) 0.0366(4) 0.043(2) Uani 1 1 d . .
H15M H 0.4789 0.7613 0.0295 0.051 Uiso 1 1 calc R U
C16M C 0.5095(7) 0.8376(5) 0.0902(4) 0.040(2) Uani 1 1 d . .
C17M C 0.5005(7) 0.9004(5) 0.1011(4) 0.044(2) Uani 1 1 d . .
H17M H 0.5250 0.9229 0.1385 0.053 Uiso 1 1 calc R U
C18M C 0.4549(7) 0.9305(5) 0.0566(4) 0.045(2) Uani 1 1 d . .
H18M H 0.4494 0.9740 0.0640 0.054 Uiso 1 1 calc R U
C19M C 0.5605(7) 0.7455(4) 0.1281(4) 0.051(3) Uani 1 1 d . .
H19A H 0.6045 0.7317 0.1017 0.061 Uiso 1 1 calc R U
H19B H 0.4895 0.7258 0.1117 0.061 Uiso 1 1 calc R U
C20M C 0.6068(7) 0.7275(5) 0.1849(4) 0.050(3) Uani 1 1 d . .
H20A H 0.6176 0.6825 0.1795 0.061 Uiso 1 1 calc R U
H20B H 0.6760 0.7494 0.2016 0.061 Uiso 1 1 calc R U
C21M C 0.5390(7) 0.7424(4) 0.2254(4) 0.046(2) Uani 1 1 d . .
H21A H 0.4656 0.7295 0.2052 0.055 Uiso 1 1 calc R U
H21B H 0.5425 0.7878 0.2379 0.055 Uiso 1 1 calc R U
C22M C 0.5699(7) 0.7113(5) 0.2772(4) 0.057(3) Uani 1 1 d . .
H22A H 0.5707 0.6662 0.2646 0.069 Uiso 1 1 calc R U
H22B H 0.6418 0.7262 0.2987 0.069 Uiso 1 1 calc R U
C23M C 0.4974(8) 0.7235(5) 0.3161(4) 0.060(3) Uani 1 1 d . .
H23A H 0.4244 0.7191 0.2928 0.072 Uiso 1 1 calc R U
H23B H 0.5062 0.6914 0.3405 0.072 Uiso 1 1 calc R U
C24M C 0.5145(8) 0.7857(5) 0.3531(4) 0.062(3) Uani 1 1 d . .
H24A H 0.5333 0.8171 0.3322 0.075 Uiso 1 1 calc R U
H24B H 0.4496 0.7977 0.3644 0.075 Uiso 1 1 calc R U
C25M C 0.6220(8) 0.8357(6) 0.4420(5) 0.056(3) Uani 1 1 d . .
C26M C 0.6769(8) 0.8261(6) 0.4961(5) 0.064(3) Uani 1 1 d . .
H26M H 0.6960 0.7857 0.5024 0.076 Uiso 1 1 calc R U
C27M C 0.7016(8) 0.8737(7) 0.5382(5) 0.071(4) Uani 1 1 d . .
H27M H 0.7381 0.8667 0.5747 0.085 Uiso 1 1 calc R U
C28M C 0.6754(7) 0.9347(6) 0.5308(4) 0.056(3) Uani 1 1 d . .
C29M C 0.6247(7) 0.9448(6) 0.4753(4) 0.053(3) Uani 1 1 d . .
C30M C 0.5960(7) 0.8938(6) 0.4318(4) 0.052(3) Uani 1 1 d . .
H30M H 0.5583 0.8994 0.3951 0.062 Uiso 1 1 calc R U
C31M C 0.6952(8) 0.9864(7) 0.5743(5) 0.066(3) Uani 1 1 d . .
H31M H 0.7272 0.9805 0.6117 0.079 Uiso 1 1 calc R U
C32M C 0.6707(8) 1.0452(6) 0.5654(4) 0.064(3) Uani 1 1 d . .
H32M H 0.6830 1.0790 0.5961 0.077 Uiso 1 1 calc R U
C33M C 0.6270(8) 1.0541(7) 0.5100(5) 0.060(3) Uani 1 1 d . .
C34M C 0.6033(7) 1.0058(6) 0.4661(5) 0.055(3) Uani 1 1 d . .
H34M H 0.5720 1.0131 0.4290 0.066 Uiso 1 1 calc R U
C35M C 0.5674(8) 1.1281(5) 0.4494(4) 0.057(3) Uani 1 1 d . .
H35A H 0.4985 1.1061 0.4318 0.068 Uiso 1 1 calc R U
H35B H 0.6153 1.1153 0.4250 0.068 Uiso 1 1 calc R U
C36M C 0.5563(8) 1.1964(5) 0.4560(4) 0.063(3) Uani 1 1 d . .
H36A H 0.6266 1.2173 0.4714 0.076 Uiso 1 1 calc R U
H36B H 0.5147 1.2087 0.4839 0.076 Uiso 1 1 calc R U
C37M C 0.5045(7) 1.2185(5) 0.4012(4) 0.052(3) Uani 1 1 d . .
H37A H 0.4368 1.1949 0.3842 0.062 Uiso 1 1 calc R U
H37B H 0.4895 1.2626 0.4101 0.062 Uiso 1 1 calc R U
C38M C 0.5690(7) 1.2115(5) 0.3584(4) 0.057(3) Uani 1 1 d . .
H38D H 0.6399 1.2304 0.3769 0.068 Uiso 1 1 calc R U
H38E H 0.5762 1.1669 0.3457 0.068 Uiso 1 1 calc R U
C39M C 0.5234(7) 1.2405(5) 0.3078(4) 0.057(3) Uani 1 1 d . .
H39A H 0.5061 1.2834 0.3207 0.068 Uiso 1 1 calc R U
H39B H 0.4576 1.2173 0.2859 0.068 Uiso 1 1 calc R U
C40M C 0.5959(8) 1.2418(5) 0.2698(4) 0.059(3) Uani 1 1 d . .
H40A H 0.6657 1.2588 0.2927 0.070 Uiso 1 1 calc R U
H40B H 0.6036 1.1991 0.2514 0.070 Uiso 1 1 calc R U
C41M C 0.4908(7) 1.2503(5) 0.1769(4) 0.048(3) Uani 1 1 d . .
C42M C 0.4604(7) 1.2888(5) 0.1361(4) 0.052(3) Uani 1 1 d . .
H42M H 0.4817 1.3315 0.1450 0.062 Uiso 1 1 calc R U
C43M C 0.4002(7) 1.2643(5) 0.0839(4) 0.052(3) Uani 1 1 d . .
H43M H 0.3790 1.2909 0.0570 0.062 Uiso 1 1 calc R U
C44M C 0.3681(7) 1.2020(5) 0.0682(4) 0.040(2) Uani 1 1 d . .
C45M C 0.3992(7) 1.1657(5) 0.1104(4) 0.052(3) Uani 1 1 d . .
H45M H 0.3785 1.1229 0.1016 0.062 Uiso 1 1 calc R U
C46M C 0.4580(8) 1.1890(5) 0.1636(4) 0.054(3) Uani 1 1 d . .
H46M H 0.4762 1.1629 0.1912 0.064 Uiso 1 1 calc R U
C1S C 0.0598(9) 0.9960(6) 0.3332(5) 0.073(3) Uani 1 1 d . .
H1S H 0.0615 0.9917 0.3710 0.087 Uiso 1 1 calc R U
C2S C 0.0158(8) 1.0457(6) 0.3123(5) 0.066(3) Uani 1 1 d . .
H2S H -0.0126 1.0761 0.3356 0.079 Uiso 1 1 calc R U
C3S C 0.0124(8) 1.0520(5) 0.2580(5) 0.067(3) Uani 1 1 d . .
H3S H -0.0193 1.0864 0.2432 0.080 Uiso 1 1 calc R U
C4S C 0.0540(9) 1.0091(6) 0.2255(5) 0.073(3) Uani 1 1 d . .
H4S H 0.0525 1.0137 0.1878 0.088 Uiso 1 1 calc R U
C5S C 0.0982(8) 0.9593(6) 0.2461(5) 0.072(3) Uani 1 1 d . .
H5S H 0.1267 0.9294 0.2224 0.087 Uiso 1 1 calc R U
C6S C 0.1022(8) 0.9517(6) 0.2997(5) 0.074(3) Uani 1 1 d . .
H6S H 0.1333 0.9168 0.3140 0.088 Uiso 1 1 calc R U
C20S C 0.9190(9) 1.0875(6) 0.0811(5) 0.078(4) Uani 1 1 d . .
H20S H 0.8734 1.0683 0.0983 0.093 Uiso 1 1 calc R U
C21S C 0.9084(9) 1.1473(6) 0.0737(5) 0.074(3) Uani 1 1 d . .
H21S H 0.8541 1.1700 0.0851 0.088 Uiso 1 1 calc R U
C22S C 0.9750(9) 1.1750(6) 0.0501(4) 0.070(3) Uani 1 1 d . .
H22S H 0.9662 1.2167 0.0449 0.084 Uiso 1 1 calc R U
C23S C 1.0551(9) 1.1434(5) 0.0335(4) 0.063(3) Uani 1 1 d . .
H23S H 1.1002 1.1639 0.0169 0.075 Uiso 1 1 calc R U
C24S C 1.0713(10) 1.0829(6) 0.0405(5) 0.078(4) Uani 1 1 d . .
H24S H 1.1280 1.0612 0.0307 0.094 Uiso 1 1 calc R U
C25S C 0.9969(10) 1.0552(6) 0.0633(5) 0.090(4) Uani 1 1 d . .
H25S H 1.0014 1.0126 0.0663 0.108 Uiso 1 1 calc R U

loop_
_atom_site_aniso_label
_atom_site_aniso_U_11
_atom_site_aniso_U_22
_atom_site_aniso_U_33
_atom_site_aniso_U_23
_atom_site_aniso_U_13
_atom_site_aniso_U_12
Pt1 0.0237(2) 0.0436(3) 0.0296(2) 0.01090(18) 0.00910(16) 0.00072(17)
Pt2 0.0238(2) 0.0447(3) 0.0289(2) 0.01009(18) 0.00853(16) -0.00045(17)
P1 0.0237(12) 0.0389(15) 0.0278(12) 0.0081(11) 0.0096(10) 0.0002(11)
P2 0.0236(12) 0.0396(15) 0.0291(13) 0.0120(11) 0.0108(10) 0.0027(11)
P3 0.0221(12) 0.0405(15) 0.0276(12) 0.0082(11) 0.0083(10) -0.0001(11)
P4 0.0228(12) 0.0434(16) 0.0284(12) 0.0095(11) 0.0098(10) 0.0009(11)
F1 0.035(3) 0.050(4) 0.046(3) 0.015(3) 0.008(2) 0.011(3)
F2 0.026(3) 0.071(4) 0.057(3) 0.009(3) -0.003(3) 0.010(3)
F3 0.037(3) 0.055(4) 0.070(4) -0.004(3) 0.012(3) -0.007(3)
F4 0.053(3) 0.043(4) 0.060(4) 0.015(3) 0.005(3) -0.003(3)
F5 0.034(3) 0.055(4) 0.043(3) 0.014(3) -0.005(2) 0.008(3)
F6 0.036(3) 0.054(4) 0.048(3) 0.024(3) 0.007(2) 0.007(3)
F7 0.034(3) 0.106(5) 0.054(4) 0.022(3) -0.001(3) -0.011(3)
F8 0.065(4) 0.067(4) 0.067(4) -0.014(3) 0.019(3) -0.033(3)
F9 0.088(5) 0.044(4) 0.096(5) 0.003(4) 0.037(4) -0.005(3)
F10 0.043(3) 0.063(4) 0.062(4) 0.019(3) 0.010(3) 0.009(3)
C1 0.043(6) 0.049(7) 0.032(5) 0.011(5) 0.016(5) 0.004(5)
C2 0.032(5) 0.037(6) 0.028(5) 0.004(5) 0.008(4) 0.009(5)
C3 0.026(5) 0.047(7) 0.042(6) 0.013(5) 0.010(4) 0.010(5)
C4 0.030(6) 0.045(7) 0.050(6) 0.014(5) 0.007(5) 0.001(5)
C5 0.036(6) 0.036(6) 0.060(7) 0.011(5) 0.007(5) -0.002(5)
C6 0.035(6) 0.045(7) 0.068(7) 0.021(6) 0.007(5) 0.004(5)
C7 0.033(6) 0.042(7) 0.072(8) 0.019(6) -0.002(5) -0.004(5)
C8 0.027(6) 0.046(7) 0.073(8) 0.020(6) 0.000(5) 0.002(5)
C9 0.032(6) 0.044(7) 0.063(7) 0.016(6) 0.008(5) 0.007(5)
C10 0.029(5) 0.053(7) 0.042(6) 0.015(5) 0.004(5) 0.006(5)
C11 0.0238(2) 0.0447(3) 0.0289(2) 0.01009(18) 0.00853(16) -0.00045(17)
C12 0.0238(2) 0.0447(3) 0.0289(2) 0.01009(18) 0.00853(16) -0.00045(17)
C13 0.037(4) 0.051(5) 0.012(4) 0.014(4) 0.013(3) 0.007(4)
C14 0.035(4) 0.019(5) 0.033(5) 0.007(4) 0.010(4) 0.010(4)
C15 0.011(5) 0.064(8) 0.028(5) 0.005(5) -0.005(4) -0.003(5)
C16 0.027(6) 0.047(7) 0.051(6) 0.009(5) 0.013(5) -0.011(5)
C17 0.043(6) 0.030(6) 0.035(5) 0.006(5) 0.014(5) -0.003(5)
C18 0.019(5) 0.044(5) 0.037(5) 0.017(4) 0.002(4) 0.007(4)
C19 0.042(3) 0.046(3) 0.020(3) 0.006(3) 0.011(2) 0.000(3)
C20 0.042(3) 0.046(3) 0.020(3) 0.006(3) 0.011(2) 0.000(3)
C21 0.028(6) 0.069(8) 0.033(6) 0.014(6) 0.001(5) -0.008(6)
C22 0.038(6) 0.060(8) 0.040(6) 0.004(6) 0.011(5) -0.020(6)
C23 0.052(7) 0.026(6) 0.073(8) 0.007(6) 0.033(6) 0.001(5)
C24 0.042(3) 0.046(3) 0.020(3) 0.006(3) 0.011(2) 0.000(3)
C25 0.027(5) 0.048(7) 0.029(5) 0.005(5) 0.013(4) -0.007(5)
C26 0.039(6) 0.036(6) 0.038(6) 0.014(5) 0.015(5) 0.004(5)
C27 0.034(6) 0.063(8) 0.029(5) 0.012(5) 0.002(5) -0.002(5)
C28 0.040(6) 0.050(7) 0.028(5) 0.004(5) 0.012(5) -0.009(5)
C29 0.044(6) 0.047(7) 0.037(6) 0.005(5) 0.005(5) -0.001(5)
C30 0.035(6) 0.058(8) 0.033(6) 0.007(5) 0.009(5) -0.002(5)
C31 0.056(7) 0.077(8) 0.037(6) 0.001(6) 0.007(5) -0.003(6)
C32 0.035(5) 0.031(6) 0.037(5) 0.008(4) 0.016(4) 0.007(4)
C33 0.038(6) 0.045(6) 0.033(5) 0.011(5) 0.012(4) -0.001(5)
C34 0.042(6) 0.048(7) 0.045(6) 0.009(5) 0.023(5) 0.009(5)
C35 0.036(6) 0.044(7) 0.051(6) 0.009(5) 0.017(5) 0.009(5)
C36 0.036(6) 0.064(7) 0.048(6) 0.020(6) 0.009(5) 0.010(5)
C37 0.034(5) 0.066(7) 0.024(5) 0.023(5) 0.011(4) 0.012(5)
C38 0.046(6) 0.070(8) 0.062(7) 0.026(6) 0.025(5) 0.023(5)
C39 0.041(5) 0.026(5) 0.030(5) -0.002(4) 0.011(4) -0.001(4)
C40 0.031(5) 0.055(7) 0.050(6) 0.015(5) 0.024(5) 0.005(5)
C41 0.038(6) 0.059(7) 0.059(6) 0.025(6) 0.031(5) 0.007(5)
C42 0.020(5) 0.056(7) 0.052(6) 0.021(5) 0.008(4) 0.002(5)
C43 0.043(6) 0.047(7) 0.051(6) 0.017(5) 0.031(5) 0.011(5)
C44 0.035(5) 0.049(7) 0.032(5) 0.013(5) 0.016(4) 0.008(5)
C45 0.072(8) 0.075(9) 0.103(9) 0.044(7) 0.046(7) 0.015(6)
C46 0.029(5) 0.037(6) 0.033(5) 0.007(4) 0.007(4) 0.003(4)
C47 0.034(6) 0.058(7) 0.035(5) 0.021(5) 0.010(5) -0.001(5)
C48 0.031(5) 0.062(7) 0.044(6) 0.021(5) 0.005(5) 0.002(5)
C49 0.037(6) 0.035(6) 0.042(6) 0.009(5) 0.005(5) 0.003(4)
C50 0.039(6) 0.051(7) 0.029(5) 0.008(5) 0.008(4) 0.005(5)
C51 0.031(5) 0.052(7) 0.028(5) 0.007(5) 0.008(4) 0.000(5)
C52 0.048(6) 0.068(8) 0.039(6) 0.024(5) -0.002(5) 0.001(5)
C53 0.022(5) 0.040(6) 0.039(5) 0.007(5) 0.011(4) -0.002(4)
C54 0.046(6) 0.061(7) 0.039(6) 0.014(5) 0.017(5) 0.032(5)
C55 0.049(6) 0.070(8) 0.038(6) 0.007(6) 0.015(5) 0.012(6)
C56 0.045(6) 0.039(6) 0.066(7) 0.011(6) 0.021(6) 0.011(5)
C57 0.052(6) 0.042(7) 0.046(6) 0.014(5) 0.007(5) 0.004(5)
C58 0.058(6) 0.047(7) 0.039(6) 0.017(5) 0.019(5) 0.021(5)
C59 0.064(7) 0.062(8) 0.070(8) 0.011(6) 0.013(6) 0.026(6)
C60 0.034(6) 0.050(7) 0.017(5) 0.004(4) 0.006(4) -0.002(5)
C61 0.038(6) 0.047(6) 0.034(5) 0.014(5) 0.006(4) 0.008(5)
C62 0.026(5) 0.062(8) 0.048(6) 0.020(6) 0.004(4) -0.001(5)
C63 0.037(6) 0.045(7) 0.032(5) 0.016(5) 0.007(4) 0.003(5)
C64 0.047(6) 0.041(6) 0.050(6) 0.016(5) 0.019(5) 0.002(5)
C65 0.034(6) 0.060(7) 0.043(6) 0.014(5) 0.017(5) -0.002(5)
C66 0.042(6) 0.052(7) 0.065(7) 0.022(6) 0.012(5) -0.006(5)
C67 0.026(5) 0.050(6) 0.035(6) 0.018(5) 0.011(4) 0.001(5)
C68 0.023(5) 0.056(7) 0.047(6) 0.012(5) 0.006(5) 0.004(5)
C69 0.025(5) 0.050(7) 0.058(7) 0.011(6) 0.015(5) 0.013(5)
C70 0.026(5) 0.083(8) 0.039(6) 0.020(6) 0.016(5) 0.003(6)
C71 0.041(6) 0.122(11) 0.026(6) -0.009(6) 0.004(5) 0.016(7)
C72 0.033(6) 0.098(9) 0.027(6) 0.000(6) 0.002(5) 0.020(6)
C73 0.031(6) 0.102(9) 0.046(6) 0.029(6) 0.005(5) 0.010(6)
C74 0.020(5) 0.047(6) 0.034(5) 0.018(5) 0.008(4) 0.007(4)
C75 0.056(6) 0.054(7) 0.035(6) 0.010(5) 0.026(5) 0.017(5)
C76 0.064(7) 0.058(7) 0.044(6) 0.018(6) 0.018(6) 0.010(6)
C77 0.035(6) 0.065(8) 0.043(6) 0.008(6) 0.016(5) 0.013(5)
C78 0.038(6) 0.078(8) 0.045(6) 0.021(6) 0.023(5) 0.011(6)
C79 0.036(5) 0.051(7) 0.054(6) 0.020(5) 0.025(5) 0.015(5)
C80 0.047(6) 0.083(9) 0.067(7) 0.023(6) 0.028(6) 0.026(6)
C81 0.033(5) 0.046(6) 0.033(5) 0.015(5) 0.015(4) 0.011(5)
C82 0.024(5) 0.064(7) 0.043(6) 0.024(5) 0.004(4) -0.008(5)
C83 0.033(6) 0.056(7) 0.062(7) 0.033(6) 0.011(5) 0.007(5)
C84 0.032(6) 0.050(7) 0.047(6) 0.017(5) 0.012(5) 0.002(5)
C85 0.027(5) 0.050(7) 0.042(6) 0.015(5) 0.007(4) 0.009(5)
C86 0.030(5) 0.050(7) 0.037(5) 0.026(5) 0.008(4) 0.007(5)
C87 0.045(6) 0.055(7) 0.057(7) 0.018(6) 0.009(5) -0.003(5)
C88 0.026(5) 0.047(7) 0.033(5) 0.011(5) 0.012(4) 0.003(5)
C89 0.030(5) 0.048(7) 0.042(6) 0.012(5) 0.014(5) 0.003(5)
C90 0.039(6) 0.046(7) 0.035(6) -0.005(5) 0.010(5) -0.003(5)
C91 0.037(6) 0.069(8) 0.034(6) 0.010(6) 0.008(5) -0.002(6)
C92 0.034(6) 0.062(8) 0.037(6) 0.013(6) 0.008(5) 0.004(5)
C93 0.039(6) 0.046(7) 0.044(6) 0.015(5) 0.015(5) 0.002(5)
C94 0.077(8) 0.081(9) 0.050(7) 0.000(6) 0.002(6) -0.001(7)
C95 0.033(5) 0.036(6) 0.035(5) 0.006(5) 0.013(4) -0.001(4)
C96 0.036(6) 0.066(7) 0.043(6) 0.009(5) 0.018(5) 0.010(5)
C97 0.045(6) 0.069(8) 0.047(6) 0.006(6) 0.025(5) 0.020(6)
C98 0.024(5) 0.053(7) 0.053(7) 0.012(6) 0.011(5) -0.001(5)
C99 0.029(5) 0.047(7) 0.050(6) 0.018(5) -0.001(5) 0.003(5)
C100 0.030(5) 0.059(7) 0.031(5) 0.008(5) 0.002(4) 0.002(5)
C101 0.038(6) 0.093(9) 0.082(8) 0.018(7) 0.024(6) 0.022(6)
C102 0.029(5) 0.044(6) 0.036(5) 0.008(5) 0.014(4) 0.014(5)
C103 0.041(6) 0.048(7) 0.048(6) 0.009(5) 0.024(5) 0.001(5)
C104 0.043(6) 0.054(8) 0.062(7) 0.018(6) 0.023(5) -0.007(6)
C105 0.059(7) 0.045(7) 0.045(6) 0.014(5) 0.020(5) -0.006(6)
C106 0.049(6) 0.043(7) 0.049(6) 0.011(5) 0.020(5) 0.015(5)
C107 0.027(5) 0.063(8) 0.039(6) 0.018(5) 0.010(4) -0.001(5)
C108 0.068(8) 0.062(8) 0.082(8) 0.023(7) 0.039(7) 0.002(6)
O1M 0.049(4) 0.053(5) 0.045(4) 0.020(4) 0.012(3) 0.003(3)
O2M 0.047(4) 0.090(6) 0.057(5) 0.041(5) 0.021(4) 0.029(4)
O3M 0.058(5) 0.092(6) 0.044(4) 0.017(4) 0.017(4) -0.004(4)
O4M 0.053(4) 0.061(5) 0.051(4) 0.007(4) 0.006(4) 0.001(4)
N1M 0.035(5) 0.050(6) 0.048(6) 0.021(5) 0.013(4) 0.002(4)
N2M 0.035(4) 0.058(6) 0.034(5) 0.019(4) 0.011(4) 0.001(4)
C1M 0.031(5) 0.049(7) 0.040(6) 0.014(5) 0.012(5) 0.004(5)
C2M 0.034(5) 0.041(6) 0.057(7) 0.011(6) 0.017(5) 0.006(5)
C3M 0.030(5) 0.057(8) 0.049(7) 0.018(6) 0.006(5) 0.005(5)
C4M 0.043(6) 0.050(7) 0.044(7) 0.015(6) 0.009(5) 0.004(5)
C5M 0.031(5) 0.048(7) 0.044(6) 0.010(6) 0.012(5) 0.001(5)
C6M 0.051(7) 0.074(9) 0.048(7) 0.013(7) -0.003(5) 0.003(6)
C7M 0.069(8) 0.084(10) 0.032(6) 0.022(6) -0.003(5) 0.003(7)
C8M 0.054(7) 0.057(8) 0.053(7) 0.016(6) 0.012(6) 0.004(6)
C9M 0.030(5) 0.055(7) 0.037(6) 0.012(5) 0.010(4) -0.005(5)
C10M 0.081(8) 0.066(8) 0.036(6) 0.012(6) 0.022(6) -0.003(7)
C11M 0.077(8) 0.050(7) 0.038(6) 0.016(6) 0.018(5) 0.011(6)
C12M 0.047(6) 0.047(7) 0.043(6) 0.013(5) 0.020(5) 0.001(5)
C13M 0.041(6) 0.055(7) 0.038(6) 0.016(6) 0.015(5) 0.004(5)
C14M 0.038(6) 0.063(8) 0.038(6) 0.020(6) 0.011(5) 0.001(5)
C15M 0.041(6) 0.045(7) 0.046(6) 0.010(5) 0.015(5) 0.002(5)
C16M 0.033(5) 0.049(7) 0.043(6) 0.020(6) 0.010(5) -0.003(5)
C17M 0.043(6) 0.047(7) 0.041(6) 0.010(5) 0.007(5) -0.001(5)
C18M 0.042(6) 0.046(7) 0.050(7) 0.016(6) 0.014(5) -0.002(5)
C19M 0.048(6) 0.043(7) 0.065(7) 0.012(6) 0.019(5) 0.010(5)
C20M 0.043(6) 0.062(7) 0.054(6) 0.032(6) 0.011(5) 0.007(5)
C21M 0.035(5) 0.056(7) 0.050(6) 0.020(5) 0.011(5) 0.006(5)
C22M 0.045(6) 0.071(8) 0.065(7) 0.033(6) 0.018(5) 0.011(5)
C23M 0.059(7) 0.076(9) 0.060(7) 0.036(7) 0.028(6) 0.009(6)
C24M 0.057(7) 0.079(9) 0.064(8) 0.033(7) 0.028(6) 0.030(6)
C25M 0.044(6) 0.093(10) 0.047(7) 0.030(7) 0.028(6) 0.015(7)
C26M 0.048(7) 0.100(11) 0.064(8) 0.048(8) 0.029(6) 0.032(7)
C27M 0.041(7) 0.123(13) 0.065(9) 0.061(9) 0.016(6) 0.022(8)
C28M 0.035(6) 0.096(10) 0.043(7) 0.011(7) 0.020(5) -0.004(6)
C29M 0.028(5) 0.098(10) 0.044(7) 0.034(7) 0.017(5) 0.010(6)
C30M 0.044(6) 0.085(9) 0.040(6) 0.033(7) 0.020(5) 0.015(6)
C31M 0.045(7) 0.110(11) 0.047(7) 0.031(8) 0.008(6) -0.002(7)
C32M 0.056(7) 0.099(10) 0.041(7) 0.018(7) 0.016(6) -0.005(7)
C33M 0.047(7) 0.096(11) 0.047(7) 0.028(8) 0.022(6) 0.010(7)
C34M 0.034(6) 0.092(10) 0.047(7) 0.026(7) 0.016(5) 0.013(6)
C35M 0.047(6) 0.078(9) 0.045(7) 0.008(6) 0.013(5) 0.000(6)
C36M 0.055(7) 0.077(9) 0.055(7) 0.001(6) 0.016(6) -0.005(6)
C37M 0.042(6) 0.059(7) 0.053(7) -0.003(6) 0.015(5) 0.002(5)
C38M 0.047(6) 0.072(8) 0.045(6) 0.002(6) 0.003(5) 0.005(6)
C39M 0.033(6) 0.083(8) 0.054(7) 0.018(6) 0.009(5) 0.010(5)
C40M 0.051(7) 0.077(8) 0.048(6) 0.013(6) 0.012(5) 0.013(6)
C41M 0.039(6) 0.056(8) 0.046(7) -0.001(6) 0.011(5) 0.004(6)
C42M 0.049(6) 0.046(7) 0.060(7) 0.009(6) 0.012(6) 0.006(5)
C43M 0.044(6) 0.057(8) 0.056(7) 0.022(6) 0.009(6) 0.007(6)
C44M 0.032(5) 0.045(7) 0.048(6) 0.017(6) 0.011(5) 0.010(5)
C45M 0.053(7) 0.050(7) 0.056(7) 0.008(6) 0.024(6) -0.002(5)
C46M 0.056(7) 0.060(8) 0.042(7) 0.008(6) 0.008(5) -0.003(6)
C1S 0.064(8) 0.105(11) 0.052(7) 0.025(7) 0.012(6) 0.021(7)
C2S 0.043(7) 0.094(10) 0.055(8) 0.002(7) 0.007(6) 0.013(6)
C3S 0.065(8) 0.065(8) 0.071(8) 0.011(7) 0.018(7) 0.009(6)
C4S 0.079(9) 0.082(10) 0.067(8) 0.019(8) 0.029(7) 0.010(7)
C5S 0.059(8) 0.086(10) 0.067(8) -0.003(7) 0.018(6) 0.022(7)
C6S 0.064(8) 0.085(10) 0.074(9) 0.020(8) 0.016(7) 0.029(7)
C20S 0.068(8) 0.096(11) 0.077(9) 0.018(8) 0.033(7) 0.001(8)
C21S 0.087(9) 0.068(9) 0.070(8) 0.030(7) 0.014(7) -0.007(7)
C22S 0.083(9) 0.083(9) 0.055(7) 0.024(7) 0.032(7) 0.018(7)
C23S 0.076(8) 0.062(8) 0.062(7) 0.023(6) 0.030(6) 0.014(7)
C24S 0.086(10) 0.086(10) 0.060(8) 0.009(7) 0.017(7) 0.017(8)
C25S 0.077(9) 0.091(10) 0.114(11) 0.029(9) 0.042(9) 0.009(8)

loop_
_atom_type_symbol
_atom_type_description
_atom_type_scat_dispersion_real
_atom_type_scat_dispersion_imag
_atom_type_scat_source
C C 0.0033 0.0016 'International Tables Vol C Tables 4.2.6.8 and 6.1.1.4'
H H 0.0000 0.0000 'International Tables Vol C Tables 4.2.6.8 and 6.1.1.4'
F F 0.0171 0.0103 'International Tables Vol C Tables 4.2.6.8 and 6.1.1.4'
N N 0.0061 0.0033 'International Tables Vol C Tables 4.2.6.8 and 6.1.1.4'
O O 0.0106 0.0060 'International Tables Vol C Tables 4.2.6.8 and 6.1.1.4'
P P 0.1023 0.0942 'International Tables Vol C Tables 4.2.6.8 and 6.1.1.4'
Pt Pt -1.7033 8.3905 'International Tables Vol C Tables 4.2.6.8 and 6.1.1.4'

loop_
_geom_angle_atom_site_label_1
_geom_angle_atom_site_label_2
_geom_angle_atom_site_label_3
_geom_angle
P1 Pt1 P2 176.86(8)
C1 Pt1 P1 87.1(2)
C1 Pt1 P2 92.5(2)
C1 Pt1 C13 175.0(3)
C13 Pt1 P1 88.8(2)
C13 Pt1 P2 91.7(2)
P4 Pt2 P3 174.51(8)
C12 Pt2 P3 88.5(2)
C12 Pt2 P4 87.8(2)
C12 Pt2 C19 178.7(3)
C19 Pt2 P3 92.8(2)
C19 Pt2 P4 90.8(2)
C25 P1 Pt1 115.3(2)
C32 P1 Pt1 109.3(3)
C32 P1 C25 106.2(4)
C39 P1 Pt1 113.8(3)
C39 P1 C25 104.8(4)
C39 P1 C32 106.9(4)
C46 P2 Pt1 115.4(3)
C53 P2 Pt1 111.3(3)
C53 P2 C46 108.3(4)
C53 P2 C60 102.6(4)
C60 P2 Pt1 115.5(3)
C60 P2 C46 102.6(4)
C67 P3 Pt2 107.8(3)
C67 P3 C81 106.8(4)
C74 P3 Pt2 115.5(3)
C74 P3 C67 107.3(4)
C74 P3 C81 105.2(4)
C81 P3 Pt2 113.7(3)
C88 P4 Pt2 117.6(3)
C88 P4 C95 104.7(4)
C95 P4 Pt2 110.5(3)
C102 P4 Pt2 112.6(3)
C102 P4 C88 105.3(4)
C102 P4 C95 105.1(4)
C2 C1 Pt1 170.7(7)
C1 C2 C3 175.6(9)
C4 C3 C2 178.6(10)
C3 C4 C5 178.4(11)
C6 C5 C4 179.4(11)
C5 C6 C7 178.5(11)
C8 C7 C6 177.5(11)
C7 C8 C9 178.6(11)
C10 C9 C8 176.4(11)
C9 C10 C11 177.3(10)
C12 C11 C10 175.8(9)
C11 C12 Pt2 171.9(7)
C14 C13 Pt1 124.1(7)
C14 C13 C18 111.7(8)
C18 C13 Pt1 124.2(6)
C13 C14 F1 117.5(8)
C15 C14 F1 115.9(8)
C15 C14 C13 126.6(8)
F2 C15 C14 121.5(9)
F2 C15 C16 119.6(8)
C14 C15 C16 118.8(8)
F3 C16 C15 119.8(8)
F3 C16 C17 121.5(9)
C17 C16 C15 118.7(9)
F4 C17 C16 119.3(8)
F4 C17 C18 120.6(8)
C16 C17 C18 120.1(9)
F5 C18 C13 118.6(8)
F5 C18 C17 117.3(8)
C17 C18 C13 124.1(8)
C20 C19 Pt2 124.5(7)
C20 C19 C24 112.2(8)
C24 C19 Pt2 123.2(7)
C19 C20 F6 118.6(8)
C19 C20 C21 126.6(9)
C21 C20 F6 114.7(8)
F7 C21 C20 122.2(10)
F7 C21 C22 119.4(9)
C22 C21 C20 118.3(9)
C21 C22 F8 120.6(9)
C23 C22 F8 120.3(10)
C23 C22 C21 119.2(9)
F9 C23 C22 119.8(9)
F9 C23 C24 119.3(9)
C22 C23 C24 120.9(9)
F10 C24 C19 118.4(8)
F10 C24 C23 118.9(9)
C23 C24 C19 122.7(9)
C26 C25 P1 120.0(7)
C26 C25 C30 117.5(8)
C30 C25 P1 122.0(7)
C25 C26 H26 119.3
C27 C26 C25 121.4(9)
C27 C26 H26 119.3
C26 C27 H27 119.6
C26 C27 C28 120.7(9)
C28 C27 H27 119.6
C27 C28 C29 118.8(9)
C27 C28 C31 119.4(9)
C29 C28 C31 121.8(9)
C28 C29 H29 119.9
C30 C29 C28 120.2(9)
C30 C29 H29 119.9
C25 C30 H30 119.3
C29 C30 C25 121.3(9)
C29 C30 H30 119.3
C28 C31 H31A 109.5
C28 C31 H31B 109.5
C28 C31 H31C 109.5
H31A C31 H31B 109.5
H31A C31 H31C 109.5
H31B C31 H31C 109.5
C33 C32 P1 122.5(7)
C37 C32 P1 119.6(6)
C37 C32 C33 117.8(8)
C32 C33 H33 119.7
C34 C33 C32 120.7(8)
C34 C33 H33 119.7
C33 C34 H34 119.4
C33 C34 C35 121.2(8)
C35 C34 H34 119.4
C34 C35 C38 122.1(8)
C36 C35 C34 118.0(8)
C36 C35 C38 119.9(9)
C35 C36 H36 119.6
C35 C36 C37 120.7(9)
C37 C36 H36 119.6
C32 C37 H37 119.2
C36 C37 C32 121.5(8)
C36 C37 H37 119.2
C35 C38 H38A 109.5
C35 C38 H38B 109.5
C35 C38 H38C 109.5
H38A C38 H38B 109.5
H38A C38 H38C 109.5
H38B C38 H38C 109.5
C40 C39 P1 123.4(7)
C44 C39 P1 119.0(6)
C44 C39 C40 117.5(8)
C39 C40 H40 118.8
C41 C40 C39 122.3(8)
C41 C40 H40 118.8
C40 C41 H41 120.2
C40 C41 C42 119.5(8)
C42 C41 H41 120.2
C41 C42 C43 119.0(8)
C41 C42 C45 118.6(8)
C43 C42 C45 122.4(8)
C42 C43 H43 119.6
C44 C43 C42 120.7(8)
C44 C43 H43 119.6
C39 C44 H44 119.6
C43 C44 C39 120.8(8)
C43 C44 H44 119.6
C42 C45 H45A 109.5
C42 C45 H45B 109.5
C42 C45 H45C 109.5
H45A C45 H45B 109.5
H45A C45 H45C 109.5
H45B C45 H45C 109.5
C47 C46 P2 121.4(6)
C51 C46 P2 121.2(6)
C51 C46 C47 117.3(8)
C46 C47 H47 119.4
C48 C47 C46 121.3(8)
C48 C47 H47 119.4
C47 C48 H48 119.6
C47 C48 C49 120.9(8)
C49 C48 H48 119.6
C48 C49 C52 121.0(8)
C50 C49 C48 117.9(8)
C50 C49 C52 121.1(8)
C49 C50 H50 119.0
C49 C50 C51 122.0(8)
C51 C50 H50 119.0
C46 C51 H51 119.7
C50 C51 C46 120.6(8)
C50 C51 H51 119.7
C49 C52 H52A 109.5
C49 C52 H52B 109.5
C49 C52 H52C 109.5
H52A C52 H52B 109.5
H52A C52 H52C 109.5
H52B C52 H52C 109.5
C54 C53 P2 124.2(7)
C54 C53 C58 118.1(8)
C58 C53 P2 117.2(6)
C53 C54 H54 119.3
C55 C54 C53 121.4(8)
C55 C54 H54 119.3
C54 C55 H55 119.3
C54 C55 C56 121.5(9)
C56 C55 H55 119.3
C55 C56 C59 121.9(9)
C57 C56 C55 117.6(9)
C57 C56 C59 120.5(9)
C56 C57 H57 119.1
C56 C57 C58 121.8(9)
C58 C57 H57 119.1
C53 C58 H58 120.2
C57 C58 C53 119.6(8)
C57 C58 H58 120.2
C56 C59 H59A 109.5
C56 C59 H59B 109.5
C56 C59 H59C 109.5
H59A C59 H59B 109.5
H59A C59 H59C 109.5
H59B C59 H59C 109.5
C61 C60 P2 122.3(7)
C61 C60 C65 117.6(8)
C65 C60 P2 120.1(6)
C60 C61 H61 119.9
C60 C61 C62 120.1(9)
C62 C61 H61 119.9
C61 C62 H62 118.8
C63 C62 C61 122.4(9)
C63 C62 H62 118.8
C62 C63 C64 118.1(8)
C62 C63 C66 121.3(8)
C64 C63 C66 120.6(8)
C63 C64 H64 119.8
C65 C64 C63 120.4(9)
C65 C64 H64 119.8
C60 C65 H65 119.3
C64 C65 C60 121.4(8)
C64 C65 H65 119.3
C63 C66 H66A 109.5
C63 C66 H66B 109.5
C63 C66 H66C 109.5
H66A C66 H66B 109.5
H66A C66 H66C 109.5
H66B C66 H66C 109.5
C68 C67 P3 118.5(7)
C72 C67 P3 123.1(7)
C72 C67 C68 118.1(8)
C67 C68 H68 119.3
C67 C68 C69 121.4(9)
C69 C68 H68 119.3
C68 C69 H69 120.2
C70 C69 C68 119.6(8)
C70 C69 H69 120.2
C69 C70 C73 119.7(9)
C71 C70 C69 118.9(9)
C71 C70 C73 121.4(9)
C70 C71 H71 119.1
C70 C71 C72 121.8(10)
C72 C71 H71 119.1
C67 C72 C71 120.2(9)
C67 C72 H72 119.9
C71 C72 H72 119.9
C70 C73 H73A 109.5
C70 C73 H73B 109.5
C70 C73 H73C 109.5
H73A C73 H73B 109.5
H73A C73 H73C 109.5
H73B C73 H73C 109.5
C75 C74 P3 120.0(6)
C79 C74 P3 120.7(7)
C79 C74 C75 119.2(8)
C74 C75 H75 120.0
C76 C75 C74 120.1(8)
C76 C75 H75 120.0
C75 C76 H76 119.6
C77 C76 C75 120.8(9)
C77 C76 H76 119.6
C76 C77 C78 118.9(9)
C76 C77 C80 119.8(9)
C78 C77 C80 121.4(8)
C77 C78 H78 119.8
C79 C78 C77 120.4(8)
C79 C78 H78 119.8
C74 C79 H79 119.7
C78 C79 C74 120.6(8)
C78 C79 H79 119.7
C77 C80 H80A 109.5
C77 C80 H80B 109.5
C77 C80 H80C 109.5
H80A C80 H80B 109.5
H80A C80 H80C 109.5
H80B C80 H80C 109.5
C82 C81 P3 124.8(7)
C86 C81 P3 117.7(7)
C86 C81 C82 116.7(8)
C81 C82 H82 119.8
C83 C82 C81 120.5(8)
C83 C82 H82 119.8
C82 C83 H83 118.9
C82 C83 C84 122.2(9)
C84 C83 H83 118.9
C83 C84 C87 121.0(9)
C85 C84 C83 116.7(9)
C85 C84 C87 122.2(8)
C84 C85 H85 119.0
C84 C85 C86 122.1(8)
C86 C85 H85 119.0
C81 C86 H86 119.2
C85 C86 C81 121.6(8)
C85 C86 H86 119.2
C84 C87 H87A 109.5
C84 C87 H87B 109.5
C84 C87 H87C 109.5
H87A C87 H87B 109.5
H87A C87 H87C 109.5
H87B C87 H87C 109.5
C89 C88 P4 121.2(7)
C93 C88 P4 121.0(7)
C93 C88 C89 117.8(8)
C88 C89 H89 119.2
C90 C89 C88 121.6(9)
C90 C89 H89 119.2
C89 C90 H90 119.4
C91 C90 C89 121.3(9)
C91 C90 H90 119.4
C90 C91 C92 117.8(9)
C90 C91 C94 121.4(10)
C92 C91 C94 120.8(9)
C91 C92 H92 119.2
C91 C92 C93 121.6(9)
C93 C92 H92 119.2
C88 C93 C92 120.0(9)
C88 C93 H93 120.0
C92 C93 H93 120.0
C91 C94 H94A 109.5
C91 C94 H94B 109.5
C91 C94 H94C 109.5
H94A C94 H94B 109.5
H94A C94 H94C 109.5
H94B C94 H94C 109.5
C96 C95 P4 122.6(7)
C96 C95 C100 117.8(8)
C100 C95 P4 119.6(6)
C95 C96 H96 119.6
C95 C96 C97 120.8(9)
C97 C96 H96 119.6
C96 C97 H97 119.1
C98 C97 C96 121.8(9)
C98 C97 H97 119.1
C97 C98 C99 118.0(8)
C97 C98 C101 121.3(9)
C99 C98 C101 120.7(9)
C98 C99 H99 119.2
C100 C99 C98 121.5(9)
C100 C99 H99 119.2
C95 C100 H100 119.9
C99 C100 C95 120.1(8)
C99 C100 H100 119.9
C98 C101 H10A 109.5
C98 C101 H10B 109.5
C98 C101 H10C 109.5
H10A C101 H10B 109.5
H10A C101 H10C 109.5
H10B C101 H10C 109.5
C103 C102 P4 125.5(7)
C103 C102 C107 116.3(8)
C107 C102 P4 118.2(6)
C102 C103 H103 118.9
C104 C103 C102 122.3(9)
C104 C103 H103 118.9
C103 C104 H104 119.2
C103 C104 C105 121.5(9)
C105 C104 H104 119.2
C104 C105 C106 117.1(9)
C104 C105 C108 119.8(9)
C106 C105 C108 123.0(9)
C105 C106 H106 119.4
C107 C106 C105 121.1(9)
C107 C106 H106 119.4
C102 C107 H107 119.2
C106 C107 C102 121.7(8)
C106 C107 H107 119.2
C105 C108 H10D 109.5
C105 C108 H10E 109.5
C105 C108 H10F 109.5
H10D C108 H10E 109.5
H10D C108 H10F 109.5
H10E C108 H10F 109.5
C16M O1M C19M 117.3(7)
C25M O2M C24M 116.7(8)
C33M O3M C35M 119.0(9)
C41M O4M C40M 117.8(8)
C1M N1M C5M 119.0(8)
C12M N2M C9M 118.7(8)
N1M C1M C2M 122.3(9)
N1M C1M C44M 117.0(8)
C2M C1M C44M 120.6(9)
C1M C2M H2M 120.7
C3M C2M C1M 118.6(9)
C3M C2M H2M 120.7
C2M C3M H3M 120.0
C2M C3M C4M 120.1(9)
C4M C3M H3M 120.0
C3M C4M C5M 116.9(9)
C3M C4M C6M 122.6(9)
C5M C4M C6M 120.2(10)
N1M C5M C4M 123.0(9)
N1M C5M C9M 117.7(9)
C4M C5M C9M 119.2(9)
C4M C6M H6M 119.0
C7M C6M C4M 122.0(10)
C7M C6M H6M 119.0
C6M C7M H7M 120.6
C6M C7M C8M 118.8(10)
C8M C7M H7M 120.6
C9M C8M C7M 122.1(10)
C10M C8M C7M 121.6(10)
C10M C8M C9M 116.3(9)
N2M C9M C5M 119.7(8)
N2M C9M C8M 122.7(9)
C8M C9M C5M 117.5(9)
C8M C10M H10M 119.8
C11M C10M C8M 120.4(10)
C11M C10M H10M 119.8
C10M C11M H11M 119.8
C10M C11M C12M 120.4(10)
C12M C11M H11M 119.8
N2M C12M C11M 121.4(9)
N2M C12M C13M 115.2(8)
C11M C12M C13M 123.5(9)
C14M C13M C12M 120.2(9)
C14M C13M C18M 117.1(9)
C18M C13M C12M 122.7(9)
C13M C14M H14M 119.2
C13M C14M C15M 121.6(9)
C15M C14M H14M 119.2
C14M C15M H15M 120.3
C16M C15M C14M 119.5(9)
C16M C15M H15M 120.3
C15M C16M O1M 124.1(9)
C15M C16M C17M 120.8(9)
C17M C16M O1M 115.1(9)
C16M C17M H17M 120.6
C16M C17M C18M 118.8(9)
C18M C17M H17M 120.6
C13M C18M C17M 122.2(9)
C13M C18M H18M 118.9
C17M C18M H18M 118.9
O1M C19M H19A 110.2
O1M C19M H19B 110.2
O1M C19M C20M 107.8(8)
H19A C19M H19B 108.5
C20M C19M H19A 110.2
C20M C19M H19B 110.2
C19M C20M H20A 109.0
C19M C20M H20B 109.0
H20A C20M H20B 107.8
C21M C20M C19M 112.8(8)
C21M C20M H20A 109.0
C21M C20M H20B 109.0
C20M C21M H21A 108.8
C20M C21M H21B 108.8
C20M C21M C22M 113.6(7)
H21A C21M H21B 107.7
C22M C21M H21A 108.8
C22M C21M H21B 108.8
C21M C22M H22A 108.9
C21M C22M H22B 108.9
H22A C22M H22B 107.7
C23M C22M C21M 113.4(8)
C23M C22M H22A 108.9
C23M C22M H22B 108.9
C22M C23M H23A 108.6
C22M C23M H23B 108.6
H23A C23M H23B 107.6
C24M C23M C22M 114.7(8)
C24M C23M H23A 108.6
C24M C23M H23B 108.6
O2M C24M C23M 108.7(8)
O2M C24M H24A 109.9
O2M C24M H24B 109.9
C23M C24M H24A 109.9
C23M C24M H24B 109.9
H24A C24M H24B 108.3
O2M C25M C26M 114.2(11)
O2M C25M C30M 124.7(10)
C30M C25M C26M 121.1(12)
C25M C26M H26M 120.3
C27M C26M C25M 119.4(12)
C27M C26M H26M 120.3
C26M C27M H27M 118.8
C26M C27M C28M 122.3(11)
C28M C27M H27M 118.8
C27M C28M C29M 118.1(11)
C31M C28M C27M 124.9(12)
C31M C28M C29M 117.0(12)
C30M C29M C28M 118.7(11)
C30M C29M C34M 122.0(10)
C34M C29M C28M 119.3(12)
C25M C30M C29M 120.1(10)
C25M C30M H30M 119.9
C29M C30M H30M 119.9
C28M C31M H31M 118.3
C32M C31M C28M 123.3(11)
C32M C31M H31M 118.3
C31M C32M H32M 121.0
C31M C32M C33M 118.1(12)
C33M C32M H32M 121.0
O3M C33M C32M 114.6(12)
C34M C33M O3M 123.8(10)
C34M C33M C32M 121.6(12)
C29M C34M H34M 119.7
C33M C34M C29M 120.6(11)
C33M C34M H34M 119.7
O3M C35M H35A 110.2
O3M C35M H35B 110.2
O3M C35M C36M 107.3(8)
H35A C35M H35B 108.5
C36M C35M H35A 110.2
C36M C35M H35B 110.2
C35M C36M H36A 108.8
C35M C36M H36B 108.8
C35M C36M C37M 113.8(9)
H36A C36M H36B 107.7
C37M C36M H36A 108.8
C37M C36M H36B 108.8
C36M C37M H37A 108.8
C36M C37M H37B 108.8
H37A C37M H37B 107.7
C38M C37M C36M 114.0(8)
C38M C37M H37A 108.8
C38M C37M H37B 108.8
C37M C38M H38D 108.9
C37M C38M H38E 108.9
H38D C38M H38E 107.7
C39M C38M C37M 113.4(8)
C39M C38M H38D 108.9
C39M C38M H38E 108.9
C38M C39M H39A 109.0
C38M C39M H39B 109.0
C38M C39M C40M 112.9(8)
H39A C39M H39B 107.8
C40M C39M H39A 109.0
C40M C39M H39B 109.0
O4M C40M C39M 111.1(8)
O4M C40M H40A 109.4
O4M C40M H40B 109.4
C39M C40M H40A 109.4
C39M C40M H40B 109.4
H40A C40M H40B 108.0
O4M C41M C42M 114.4(9)
C46M C41M O4M 126.0(9)
C46M C41M C42M 119.5(10)
C41M C42M H42M 120.4
C43M C42M C41M 119.3(10)
C43M C42M H42M 120.4
C42M C43M H43M 118.5
C42M C43M C44M 123.0(9)
C44M C43M H43M 118.5
C43M C44M C1M 123.6(9)
C43M C44M C45M 115.7(9)
C45M C44M C1M 120.4(9)
C44M C45M H45M 118.6
C46M C45M C44M 122.9(10)
C46M C45M H45M 118.6
C41M C46M H46M 120.2
C45M C46M C41M 119.7(10)
C45M C46M H46M 120.2
C2S C1S H1S 119.9
C2S C1S C6S 120.2(11)
C6S C1S H1S 119.9
C1S C2S H2S 119.9
C1S C2S C3S 120.2(11)
C3S C2S H2S 119.9
C2S C3S H3S 120.2
C4S C3S C2S 119.6(11)
C4S C3S H3S 120.2
C3S C4S H4S 119.7
C3S C4S C5S 120.6(11)
C5S C4S H4S 119.7
C4S C5S H5S 119.5
C6S C5S C4S 121.1(11)
C6S C5S H5S 119.5
C1S C6S H6S 120.9
C5S C6S C1S 118.3(11)
C5S C6S H6S 120.9
C21S C20S H20S 120.6
C21S C20S C25S 118.8(12)
C25S C20S H20S 120.6
C20S C21S H21S 119.8
C22S C21S C20S 120.5(12)
C22S C21S H21S 119.8
C21S C22S H22S 119.5
C21S C22S C23S 121.0(11)
C23S C22S H22S 119.5
C22S C23S H23S 119.2
C22S C23S C24S 121.6(11)
C24S C23S H23S 119.2
C23S C24S H24S 122.4
C23S C24S C25S 115.2(11)
C25S C24S H24S 122.4
C20S C25S C24S 122.7(12)
C20S C25S H25S 118.7
C24S C25S H25S 118.7

loop_
_geom_bond_atom_site_label_1
_geom_bond_atom_site_label_2
_geom_bond_distance
Pt1 P1 2.293(2)
Pt1 P2 2.304(2)
Pt1 C1 1.946(10)
Pt1 C13 2.029(9)
Pt2 P3 2.296(2)
Pt2 P4 2.293(2)
Pt2 C12 1.946(8)
Pt2 C19 2.025(9)
P1 C25 1.825(9)
P1 C32 1.813(8)
P1 C39 1.805(8)
P2 C46 1.820(8)
P2 C53 1.797(9)
P2 C60 1.807(9)
P3 C67 1.810(8)
P3 C74 1.791(8)
P3 C81 1.810(9)
P4 C88 1.796(9)
P4 C95 1.803(8)
P4 C102 1.789(9)
F1 C14 1.373(8)
F2 C15 1.350(9)
F3 C16 1.345(10)
F4 C17 1.351(9)
F5 C18 1.344(9)
F6 C20 1.369(9)
F7 C21 1.340(10)
F8 C22 1.358(10)
F9 C23 1.348(10)
F10 C24 1.340(9)
C1 C2 1.253(11)
C2 C3 1.371(13)
C3 C4 1.196(12)
C4 C5 1.342(13)
C5 C6 1.221(12)
C6 C7 1.350(14)
C7 C8 1.202(12)
C8 C9 1.359(13)
C9 C10 1.228(12)
C10 C11 1.357(12)
C11 C12 1.233(10)
C13 C14 1.363(11)
C13 C18 1.399(11)
C14 C15 1.351(11)
C15 C16 1.369(12)
C16 C17 1.353(12)
C17 C18 1.362(11)
C19 C20 1.363(11)
C19 C24 1.411(12)
C20 C21 1.368(12)
C21 C22 1.358(13)
C22 C23 1.354(13)
C23 C24 1.372(12)
C25 C26 1.383(11)
C25 C30 1.386(12)
C26 H26 0.9500
C26 C27 1.369(12)
C27 H27 0.9500
C27 C28 1.372(12)
C28 C29 1.385(12)
C28 C31 1.500(12)
C29 H29 0.9500
C29 C30 1.372(12)
C30 H30 0.9500
C31 H31A 0.9800
C31 H31B 0.9800
C31 H31C 0.9800
C32 C33 1.380(11)
C32 C37 1.380(11)
C33 H33 0.9500
C33 C34 1.375(11)
C34 H34 0.9500
C34 C35 1.389(12)
C35 C36 1.372(12)
C35 C38 1.504(11)
C36 H36 0.9500
C36 C37 1.375(11)
C37 H37 0.9500
C38 H38A 0.9800
C38 H38B 0.9800
C38 H38C 0.9800
C39 C40 1.386(10)
C39 C44 1.377(11)
C40 H40 0.9500
C40 C41 1.361(11)
C41 H41 0.9500
C41 C42 1.372(12)
C42 C43 1.387(11)
C42 C45 1.511(12)
C43 H43 0.9500
C43 C44 1.364(11)
C44 H44 0.9500
C45 H45A 0.9800
C45 H45B 0.9800
C45 H45C 0.9800
C46 C47 1.401(11)
C46 C51 1.381(11)
C47 H47 0.9500
C47 C48 1.364(11)
C48 H48 0.9500
C48 C49 1.387(11)
C49 C50 1.362(11)
C49 C52 1.502(11)
C50 H50 0.9500
C50 C51 1.378(11)
C51 H51 0.9500
C52 H52A 0.9800
C52 H52B 0.9800
C52 H52C 0.9800
C53 C54 1.374(11)
C53 C58 1.394(11)
C54 H54 0.9500
C54 C55 1.361(12)
C55 H55 0.9500
C55 C56 1.377(12)
C56 C57 1.376(12)
C56 C59 1.497(12)
C57 H57 0.9500
C57 C58 1.383(12)
C58 H58 0.9500
C59 H59A 0.9800
C59 H59B 0.9800
C59 H59C 0.9800
C60 C61 1.380(11)
C60 C65 1.395(12)
C61 H61 0.9500
C61 C62 1.388(12)
C62 H62 0.9500
C62 C63 1.357(12)
C63 C64 1.386(11)
C63 C66 1.509(11)
C64 H64 0.9500
C64 C65 1.377(11)
C65 H65 0.9500
C66 H66A 0.9800
C66 H66B 0.9800
C66 H66C 0.9800
C67 C68 1.387(11)
C67 C72 1.368(12)
C68 H68 0.9500
C68 C69 1.388(11)
C69 H69 0.9500
C69 C70 1.371(12)
C70 C71 1.365(13)
C70 C73 1.517(12)
C71 H71 0.9500
C71 C72 1.380(12)
C72 H72 0.9500
C73 H73A 0.9800
C73 H73B 0.9800
C73 H73C 0.9800
C74 C75 1.377(11)
C74 C79 1.372(11)
C75 H75 0.9500
C75 C76 1.376(12)
C76 H76 0.9500
C76 C77 1.371(12)
C77 C78 1.381(12)
C77 C80 1.515(12)
C78 H78 0.9500
C78 C79 1.371(12)
C79 H79 0.9500
C80 H80A 0.9800
C80 H80B 0.9800
C80 H80C 0.9800
C81 C82 1.385(11)
C81 C86 1.382(11)
C82 H82 0.9500
C82 C83 1.377(12)
C83 H83 0.9500
C83 C84 1.377(12)
C84 C85 1.358(12)
C84 C87 1.512(12)
C85 H85 0.9500
C85 C86 1.367(11)
C86 H86 0.9500
C87 H87A 0.9800
C87 H87B 0.9800
C87 H87C 0.9800
C88 C89 1.388(11)
C88 C93 1.383(11)
C89 H89 0.9500
C89 C90 1.378(11)
C90 H90 0.9500
C90 C91 1.370(12)
C91 C92 1.382(12)
C91 C94 1.495(13)
C92 H92 0.9500
C92 C93 1.401(12)
C93 H93 0.9500
C94 H94A 0.9800
C94 H94B 0.9800
C94 H94C 0.9800
C95 C96 1.369(11)
C95 C100 1.401(11)
C96 H96 0.9500
C96 C97 1.382(12)
C97 H97 0.9500
C97 C98 1.349(12)
C98 C99 1.383(12)
C98 C101 1.493(12)
C99 H99 0.9500
C99 C100 1.367(11)
C100 H100 0.9500
C101 H10A 0.9800
C101 H10B 0.9800
C101 H10C 0.9800
C102 C103 1.380(11)
C102 C107 1.394(11)
C103 H103 0.9500
C103 C104 1.360(12)
C104 H104 0.9500
C104 C105 1.384(12)
C105 C106 1.384(12)
C105 C108 1.494(12)
C106 H106 0.9500
C106 C107 1.372(12)
C107 H107 0.9500
C108 H10D 0.9800
C108 H10E 0.9800
C108 H10F 0.9800
O1M C16M 1.373(10)
O1M C19M 1.436(10)
O2M C24M 1.438(11)
O2M C25M 1.368(12)
O3M C33M 1.360(13)
O3M C35M 1.422(11)
O4M C40M 1.441(11)
O4M C41M 1.376(11)
N1M C1M 1.317(11)
N1M C5M 1.329(11)
N2M C9M 1.352(11)
N2M C12M 1.334(11)
C1M C2M 1.405(12)
C1M C44M 1.470(12)
C2M H2M 0.9500
C2M C3M 1.362(12)
C3M H3M 0.9500
C3M C4M 1.392(12)
C4M C5M 1.406(12)
C4M C6M 1.419(13)
C5M C9M 1.449(12)
C6M H6M 0.9500
C6M C7M 1.347(13)
C7M H7M 0.9500
C7M C8M 1.429(13)
C8M C9M 1.412(13)
C8M C10M 1.389(13)
C10M H10M 0.9500
C10M C11M 1.353(13)
C11M H11M 0.9500
C11M C12M 1.381(12)
C12M C13M 1.467(12)
C13M C14M 1.384(12)
C13M C18M 1.385(12)
C14M H14M 0.9500
C14M C15M 1.391(12)
C15M H15M 0.9500
C15M C16M 1.370(12)
C16M C17M 1.372(12)
C17M H17M 0.9500
C17M C18M 1.390(12)
C18M H18M 0.9500
C19M H19A 0.9900
C19M H19B 0.9900
C19M C20M 1.507(12)
C20M H20A 0.9900
C20M H20B 0.9900
C20M C21M 1.501(11)
C21M H21A 0.9900
C21M H21B 0.9900
C21M C22M 1.520(12)
C22M H22A 0.9900
C22M H22B 0.9900
C22M C23M 1.514(12)
C23M H23A 0.9900
C23M H23B 0.9900
C23M C24M 1.496(13)
C24M H24A 0.9900
C24M H24B 0.9900
C25M C26M 1.408(14)
C25M C30M 1.371(14)
C26M H26M 0.9500
C26M C27M 1.325(15)
C27M H27M 0.9500
C27M C28M 1.413(15)
C28M C29M 1.427(13)
C28M C31M 1.404(14)
C29M C30M 1.397(13)
C29M C34M 1.413(14)
C30M H30M 0.9500
C31M H31M 0.9500
C31M C32M 1.373(14)
C32M H32M 0.9500
C32M C33M 1.397(14)
C33M C34M 1.360(14)
C34M H34M 0.9500
C35M H35A 0.9900
C35M H35B 0.9900
C35M C36M 1.492(13)
C36M H36A 0.9900
C36M H36B 0.9900
C36M C37M 1.519(13)
C37M H37A 0.9900
C37M H37B 0.9900
C37M C38M 1.506(12)
C38M H38D 0.9900
C38M H38E 0.9900
C38M C39M 1.495(12)
C39M H39A 0.9900
C39M H39B 0.9900
C39M C40M 1.501(12)
C40M H40A 0.9900
C40M H40B 0.9900
C41M C42M 1.407(13)
C41M C46M 1.372(13)
C42M H42M 0.9500
C42M C43M 1.361(13)
C43M H43M 0.9500
C43M C44M 1.392(12)
C44M C45M 1.401(12)
C45M H45M 0.9500
C45M C46M 1.367(13)
C46M H46M 0.9500
C1S H1S 0.9500
C1S C2S 1.356(14)
C1S C6S 1.387(14)
C2S H2S 0.9500
C2S C3S 1.363(14)
C3S H3S 0.9500
C3S C4S 1.347(14)
C4S H4S 0.9500
C4S C5S 1.355(14)
C5S H5S 0.9500
C5S C6S 1.353(14)
C6S H6S 0.9500
C20S H20S 0.9500
C20S C21S 1.361(14)
C20S C25S 1.374(15)
C21S H21S 0.9500
C21S C22S 1.359(13)
C22S H22S 0.9500
C22S C23S 1.378(13)
C23S H23S 0.9500
C23S C24S 1.381(14)
C24S H24S 0.9500
C24S C25S 1.427(15)
C25S H25S 0.9500

loop_
_geom_torsion_atom_site_label_1
_geom_torsion_atom_site_label_2
_geom_torsion_atom_site_label_3
_geom_torsion_atom_site_label_4
_geom_torsion
Pt1 P1 C25 C26 -88.1(6)
Pt1 P1 C25 C30 84.5(7)
Pt1 P1 C32 C33 -168.4(6)
Pt1 P1 C32 C37 13.9(8)
Pt1 P1 C39 C40 -141.9(7)
Pt1 P1 C39 C44 42.4(8)
Pt1 P2 C46 C47 -19.5(8)
Pt1 P2 C46 C51 156.5(6)
Pt1 P2 C53 C54 160.7(7)
Pt1 P2 C53 C58 -27.9(7)
Pt1 P2 C60 C61 104.0(7)
Pt1 P2 C60 C65 -74.9(7)
Pt1 C13 C14 F1 -0.6(10)
Pt1 C13 C14 C15 -179.8(6)
Pt1 C13 C18 F5 2.8(10)
Pt1 C13 C18 C17 -178.4(6)
Pt2 P3 C67 C68 -48.3(7)
Pt2 P3 C67 C72 125.0(7)
Pt2 P3 C74 C75 -10.9(8)
Pt2 P3 C74 C79 167.8(6)
Pt2 P3 C81 C82 96.7(8)
Pt2 P3 C81 C86 -72.7(7)
Pt2 P4 C88 C89 -70.2(7)
Pt2 P4 C88 C93 106.8(6)
Pt2 P4 C95 C96 154.6(7)
Pt2 P4 C95 C100 -26.0(8)
Pt2 P4 C102 C103 136.5(7)
Pt2 P4 C102 C107 -44.2(7)
Pt2 C19 C20 F6 3.7(10)
Pt2 C19 C20 C21 -178.7(6)
Pt2 C19 C24 F10 -2.2(10)
Pt2 C19 C24 C23 176.8(6)
P1 C25 C26 C27 171.5(6)
P1 C25 C30 C29 -172.3(6)
P1 C32 C33 C34 -174.3(7)
P1 C32 C37 C36 174.0(7)
P1 C39 C40 C41 -175.4(7)
P1 C39 C44 C43 173.7(7)
P2 C46 C47 C48 175.5(7)
P2 C46 C51 C50 -177.3(7)
P2 C53 C54 C55 168.4(7)
P2 C53 C58 C57 -169.8(7)
P2 C60 C61 C62 -178.9(6)
P2 C60 C65 C64 177.5(7)
P3 C67 C68 C69 176.1(7)
P3 C67 C72 C71 -174.1(8)
P3 C74 C75 C76 -178.3(7)
P3 C74 C79 C78 178.9(7)
P3 C81 C82 C83 -165.9(7)
P3 C81 C86 C85 167.7(7)
P4 C88 C89 C90 177.0(6)
P4 C88 C93 C92 -177.3(6)
P4 C95 C96 C97 -179.1(7)
P4 C95 C100 C99 179.4(7)
P4 C102 C103 C104 -179.5(7)
P4 C102 C107 C106 179.6(7)
F1 C14 C15 F2 -2.7(11)
F1 C14 C15 C16 178.4(7)
F2 C15 C16 F3 3.3(12)
F2 C15 C16 C17 -177.0(7)
F3 C16 C17 F4 -0.7(12)
F3 C16 C17 C18 179.4(7)
F4 C17 C18 F5 -2.3(11)
F4 C17 C18 C13 178.9(7)
F6 C20 C21 F7 -0.8(11)
F6 C20 C21 C22 -178.8(7)
F7 C21 C22 F8 -1.8(13)
F7 C21 C22 C23 178.0(8)
F8 C22 C23 F9 -0.9(13)
F8 C22 C23 C24 -178.1(8)
F9 C23 C24 F10 2.1(12)
F9 C23 C24 C19 -176.9(7)
C13 C14 C15 F2 176.5(7)
C13 C14 C15 C16 -2.3(13)
C14 C13 C18 F5 -178.0(6)
C14 C13 C18 C17 0.8(11)
C14 C15 C16 F3 -177.8(7)
C14 C15 C16 C17 1.9(13)
C15 C16 C17 F4 179.7(7)
C15 C16 C17 C18 -0.2(13)
C16 C17 C18 F5 177.7(7)
C16 C17 C18 C13 -1.2(13)
C18 C13 C14 F1 -179.8(6)
C18 C13 C14 C15 1.0(11)
C19 C20 C21 F7 -178.4(7)
C19 C20 C21 C22 3.6(13)
C20 C19 C24 F10 -179.9(6)
C20 C19 C24 C23 -0.8(11)
C20 C21 C22 F8 176.3(7)
C20 C21 C22 C23 -3.9(13)
C21 C22 C23 F9 179.4(8)
C21 C22 C23 C24 2.2(14)
C22 C23 C24 F10 179.3(8)
C22 C23 C24 C19 0.3(13)
C24 C19 C20 F6 -178.7(6)
C24 C19 C20 C21 -1.1(12)
C25 P1 C32 C33 -43.4(8)
C25 P1 C32 C37 138.8(7)
C25 P1 C39 C40 91.3(8)
C25 P1 C39 C44 -84.4(7)
C25 C26 C27 C28 0.4(12)
C26 C25 C30 C29 0.5(11)
C26 C27 C28 C29 1.5(12)
C26 C27 C28 C31 -178.1(7)
C27 C28 C29 C30 -2.4(12)
C28 C29 C30 C25 1.4(12)
C30 C25 C26 C27 -1.4(12)
C31 C28 C29 C30 177.2(8)
C32 P1 C25 C26 150.8(6)
C32 P1 C25 C30 -36.6(7)
C32 P1 C39 C40 -21.1(8)
C32 P1 C39 C44 163.2(7)
C32 C33 C34 C35 -0.4(14)
C33 C32 C37 C36 -3.8(13)
C33 C34 C35 C36 -2.2(14)
C33 C34 C35 C38 175.8(9)
C34 C35 C36 C37 1.8(14)
C35 C36 C37 C32 1.3(15)
C37 C32 C33 C34 3.4(13)
C38 C35 C36 C37 -176.2(9)
C39 P1 C25 C26 37.8(7)
C39 P1 C25 C30 -149.6(6)
C39 P1 C32 C33 68.1(8)
C39 P1 C32 C37 -109.6(7)
C39 C40 C41 C42 0.2(15)
C40 C39 C44 C43 -2.3(13)
C40 C41 C42 C43 1.0(14)
C40 C41 C42 C45 178.5(9)
C41 C42 C43 C44 -2.8(14)
C42 C43 C44 C39 3.5(14)
C44 C39 C40 C41 0.4(13)
C45 C42 C43 C44 179.8(9)
C46 P2 C53 C54 32.7(9)
C46 P2 C53 C58 -155.9(7)
C46 P2 C60 C61 -129.6(7)
C46 P2 C60 C65 51.5(7)
C46 C47 C48 C49 1.5(14)
C47 C46 C51 C50 -1.2(13)
C47 C48 C49 C50 -0.5(14)
C47 C48 C49 C52 -179.0(9)
C48 C49 C50 C51 -1.4(13)
C49 C50 C51 C46 2.2(14)
C51 C46 C47 C48 -0.7(13)
C52 C49 C50 C51 177.2(8)
C53 P2 C46 C47 106.1(7)
C53 P2 C46 C51 -77.9(8)
C53 P2 C60 C61 -17.2(8)
C53 P2 C60 C65 163.8(7)
C53 C54 C55 C56 1.4(15)
C54 C53 C58 C57 2.1(13)
C54 C55 C56 C57 1.1(15)
C54 C55 C56 C59 179.9(9)
C55 C56 C57 C58 -1.9(15)
C56 C57 C58 C53 0.3(15)
C58 C53 C54 C55 -3.0(14)
C59 C56 C57 C58 179.3(9)
C60 P2 C46 C47 -145.9(7)
C60 P2 C46 C51 30.1(8)
C60 P2 C53 C54 -75.3(8)
C60 P2 C53 C58 96.1(7)
C60 C61 C62 C63 1.5(13)
C61 C60 C65 C64 -1.5(12)
C61 C62 C63 C64 -1.6(13)
C61 C62 C63 C66 -179.4(8)
C62 C63 C64 C65 0.1(13)
C63 C64 C65 C60 1.5(13)
C65 C60 C61 C62 0.1(12)
C66 C63 C64 C65 177.9(8)
C67 P3 C74 C75 109.3(7)
C67 P3 C74 C79 -71.9(8)
C67 P3 C81 C82 -22.2(9)
C67 P3 C81 C86 168.5(6)
C67 C68 C69 C70 -2.6(13)
C68 C67 C72 C71 -0.7(14)
C68 C69 C70 C71 1.0(13)
C68 C69 C70 C73 179.9(8)
C69 C70 C71 C72 0.8(15)
C70 C71 C72 C67 -0.9(16)
C72 C67 C68 C69 2.4(13)
C73 C70 C71 C72 -178.2(9)
C74 P3 C67 C68 -173.4(6)
C74 P3 C67 C72 0.0(8)
C74 P3 C81 C82 -136.0(8)
C74 P3 C81 C86 54.6(7)
C74 C75 C76 C77 -2.2(15)
C75 C74 C79 C78 -2.3(13)
C75 C76 C77 C78 0.7(15)
C75 C76 C77 C80 -178.9(9)
C76 C77 C78 C79 0.0(14)
C77 C78 C79 C74 0.8(14)
C79 C74 C75 C76 3.0(14)
C80 C77 C78 C79 179.6(9)
C81 P3 C67 C68 74.3(7)
C81 P3 C67 C72 -112.4(8)
C81 P3 C74 C75 -137.2(7)
C81 P3 C74 C79 41.6(8)
C81 C82 C83 C84 -0.9(14)
C82 C81 C86 C85 -2.5(12)
C82 C83 C84 C85 -2.8(14)
C82 C83 C84 C87 174.8(8)
C83 C84 C85 C86 3.8(13)
C84 C85 C86 C81 -1.2(13)
C86 C81 C82 C83 3.5(12)
C87 C84 C85 C86 -173.7(8)
C88 P4 C95 C96 27.0(9)
C88 P4 C95 C100 -153.6(7)
C88 P4 C102 C103 -94.2(8)
C88 P4 C102 C107 85.1(7)
C88 C89 C90 C91 1.0(12)
C89 C88 C93 C92 -0.2(11)
C89 C90 C91 C92 -1.4(13)
C89 C90 C91 C94 179.7(8)
C90 C91 C92 C93 1.0(13)
C91 C92 C93 C88 -0.2(12)
C93 C88 C89 C90 -0.2(11)
C94 C91 C92 C93 179.9(8)
C95 P4 C88 C89 52.9(7)
C95 P4 C88 C93 -130.1(7)
C95 P4 C102 C103 16.1(9)
C95 P4 C102 C107 -164.6(7)
C95 C96 C97 C98 -0.5(15)
C96 C95 C100 C99 -1.2(13)
C96 C97 C98 C99 -0.7(15)
C96 C97 C98 C101 178.8(9)
C97 C98 C99 C100 0.9(14)
C98 C99 C100 C95 0.0(14)
C100 C95 C96 C97 1.4(14)
C101 C98 C99 C100 -178.6(9)
C102 P4 C88 C89 163.5(6)
C102 P4 C88 C93 -19.5(7)
C102 P4 C95 C96 -83.7(8)
C102 P4 C95 C100 95.7(7)
C102 C103 C104 C105 -1.2(15)
C103 C102 C107 C106 -1.0(13)
C103 C104 C105 C106 1.1(15)
C103 C104 C105 C108 178.9(9)
C104 C105 C106 C107 -0.9(14)
C105 C106 C107 C102 0.9(14)
C107 C102 C103 C104 1.2(13)
C108 C105 C106 C107 -178.7(9)
O1M C16M C17M C18M 179.7(7)
O1M C19M C20M C21M 64.6(10)
O2M C25M C26M C27M -177.8(9)
O2M C25M C30M C29M 180.0(8)
O3M C33M C34M C29M -179.9(8)
O3M C35M C36M C37M -175.1(8)
O4M C41M C42M C43M 176.2(8)
O4M C41M C46M C45M -174.7(8)
N1M C1M C2M C3M -2.2(12)
N1M C1M C44M C43M 157.0(8)
N1M C1M C44M C45M -16.5(12)
N1M C5M C9M N2M 5.3(12)
N1M C5M C9M C8M -171.5(8)
N2M C12M C13M C14M 168.6(8)
N2M C12M C13M C18M -10.8(12)
C1M N1M C5M C4M -1.9(12)
C1M N1M C5M C9M 173.9(7)
C1M C2M C3M C4M 0.0(12)
C1M C44M C45M C46M 173.4(8)
C2M C1M C44M C43M -18.6(12)
C2M C1M C44M C45M 167.9(8)
C2M C3M C4M C5M 1.1(12)
C2M C3M C4M C6M -173.5(9)
C3M C4M C5M N1M -0.2(13)
C3M C4M C5M C9M -175.9(7)
C3M C4M C6M C7M 172.8(9)
C4M C5M C9M N2M -178.7(8)
C4M C5M C9M C8M 4.5(12)
C4M C6M C7M C8M 1.0(16)
C5M N1M C1M C2M 3.1(12)
C5M N1M C1M C44M -172.4(7)
C5M C4M C6M C7M -1.6(15)
C6M C4M C5M N1M 174.5(8)
C6M C4M C5M C9M -1.2(13)
C6M C7M C8M C9M 2.6(15)
C6M C7M C8M C10M -177.5(10)
C7M C8M C9M N2M 178.1(9)
C7M C8M C9M C5M -5.3(13)
C7M C8M C10M C11M -179.5(10)
C8M C10M C11M C12M 1.6(15)
C9M N2M C12M C11M 0.8(13)
C9M N2M C12M C13M 179.4(7)
C9M C8M C10M C11M 0.4(14)
C10M C8M C9M N2M -1.8(13)
C10M C8M C9M C5M 174.9(8)
C10M C11M C12M N2M -2.3(15)
C10M C11M C12M C13M 179.3(9)
C11M C12M C13M C14M -12.8(13)
C11M C12M C13M C18M 167.8(9)
C12M N2M C9M C5M -175.4(7)
C12M N2M C9M C8M 1.2(12)
C12M C13M C14M C15M -179.9(8)
C12M C13M C18M C17M 179.3(8)
C13M C14M C15M C16M 0.2(13)
C14M C13M C18M C17M -0.1(13)
C14M C15M C16M O1M 179.7(7)
C14M C15M C16M C17M 0.5(12)
C15M C16M C17M C18M -1.0(12)
C16M O1M C19M C20M -175.9(7)
C16M C17M C18M C13M 0.8(13)
C18M C13M C14M C15M -0.4(12)
C19M O1M C16M C15M -3.5(11)
C19M O1M C16M C17M 175.7(7)
C19M C20M C21M C22M 166.1(8)
C20M C21M C22M C23M -176.6(9)
C21M C22M C23M C24M -78.0(11)
C22M C23M C24M O2M -83.8(10)
C24M O2M C25M C26M 160.1(8)
C24M O2M C25M C30M -19.3(12)
C25M O2M C24M C23M -178.3(7)
C25M C26M C27M C28M -0.5(15)
C26M C25M C30M C29M 0.7(13)
C26M C27M C28M C29M -2.7(14)
C26M C27M C28M C31M 176.9(10)
C27M C28M C29M C30M 4.9(12)
C27M C28M C29M C34M -176.3(8)
C27M C28M C31M C32M 178.6(9)
C28M C29M C30M C25M -3.9(13)
C28M C29M C34M C33M -2.5(13)
C28M C31M C32M C33M -2.2(15)
C29M C28M C31M C32M -1.7(14)
C30M C25M C26M C27M 1.6(14)
C30M C29M C34M C33M 176.3(8)
C31M C28M C29M C30M -174.8(8)
C31M C28M C29M C34M 4.0(12)
C31M C32M C33M O3M -177.7(9)
C31M C32M C33M C34M 3.9(15)
C32M C33M C34M C29M -1.6(14)
C33M O3M C35M C36M -179.4(8)
C34M C29M C30M C25M 177.3(8)
C35M O3M C33M C32M 177.9(8)
C35M O3M C33M C34M -3.7(13)
C35M C36M C37M C38M -67.7(11)
C36M C37M C38M C39M -172.8(9)
C37M C38M C39M C40M 171.3(9)
C38M C39M C40M O4M -170.4(8)
C40M O4M C41M C42M -176.8(8)
C40M O4M C41M C46M 0.2(13)
C41M O4M C40M C39M -89.0(10)
C41M C42M C43M C44M -1.2(14)
C42M C41M C46M C45M 2.1(14)
C42M C43M C44M C1M -171.9(8)
C42M C43M C44M C45M 1.9(13)
C43M C44M C45M C46M -0.6(13)
C44M C1M C2M C3M 173.2(8)
C44M C45M C46M C41M -1.4(14)
C46M C41M C42M C43M -0.9(14)
C1S C2S C3S C4S -0.9(17)
C2S C1S C6S C5S -0.1(18)
C2S C3S C4S C5S 0.8(18)
C3S C4S C5S C6S -0.4(19)
C4S C5S C6S C1S 0.1(18)
C6S C1S C2S C3S 0.5(18)
C20S C21S C22S C23S -0.5(18)
C21S C20S C25S C24S 4(2)
C21S C22S C23S C24S -0.3(18)
C22S C23S C24S C25S 2.8(17)
C23S C24S C25S C20S -4.6(18)
C25S C20S C21S C22S -1.2(19)
